data_4312638
loop_
_publ_author_name
'Andreas Schnepf'
'Bettina Jee'
'Hansgeorg Schn\"ockel'
'Edgar Weckert'
'Alke Meents'
'Daniel L\"ubbert'
'Erik Herrling'
'Bernd Pilawa'

_publ_section_title
;
 Preparation and Precise Structural Determination of a Second Ga84 Cluster
 Compound. A First Hint for Cluster Doping and Its Fundamental
 Consequences in the Field of Chemistry and Physics of Nanoscaled
 Metalloid Cluster Material
;
_journal_name_full 'Inorganic Chemistry'
_journal_page_first 7731
_journal_page_last 7733
_journal_paper_doi 10.1021/ic035031k
_journal_volume 42
_journal_year 2003
_chemical_formula_sum 'C183 H480 Br Ga84 Li4 N20 O14 Si40'
_chemical_formula_weight 10273.62
_chemical_name_systematic
; 
 ? 
;
_space_group_IT_number 2
_symmetry_cell_setting triclinic
_symmetry_space_group_name_Hall '-P 1'
_symmetry_space_group_name_H-M 'P -1'
_atom_sites_solution_hydrogens geom
_atom_sites_solution_primary direct
_atom_sites_solution_secondary difmap
_audit_creation_method SHELXL-97
_cell_angle_alpha 96.174(17)
_cell_angle_beta 114.83(2)
_cell_angle_gamma 117.04(3)
_cell_formula_units_Z 1
_cell_length_a 22.466(2)
_cell_length_b 22.699(2)
_cell_length_c 22.964(2)
_cell_measurement_reflns_used 388188
_cell_measurement_temperature 100(2)
_cell_measurement_theta_max 21.386
_cell_measurement_theta_min 1.5
_cell_volume 8797(5)
_computing_cell_refinement 'XDS (Kabsch, W. (1993). J. Appl. Crystallogr. 26, 795-800)'
_computing_data_collection 'mar345 (MAR Resaerch)'
_computing_data_reduction 'XDS (Kabsch, W. (1993). J. Appl. Crystallogr. 26, 795-800)'
_computing_publication_material 'SHELXL-97 (Sheldrick, 1990)'
_computing_structure_refinement 'SHELXL-97 (Sheldrick, 1997)'
_computing_structure_solution 'SHELXS-97 (Sheldrick, 1990)'
_diffrn_ambient_temperature 100(2)
_diffrn_detector_area_resol_mean 6.66666667
_diffrn_measured_fraction_theta_full 0.941
_diffrn_measured_fraction_theta_max 0.941
_diffrn_measurement_device_type 'Mar345 image plate scanner'
_diffrn_measurement_method 'area detector'
_diffrn_radiation_monochromator 'Si 113 double crystal'
_diffrn_radiation_source 'DORISIII storage ring, Beamline C'
_diffrn_radiation_type 'synchrotron radiation'
_diffrn_radiation_wavelength 0.36465
_diffrn_reflns_av_R_equivalents 0.047
_diffrn_reflns_av_sigmaI/netI 0.028
_diffrn_reflns_limit_h_max 44
_diffrn_reflns_limit_h_min -44
_diffrn_reflns_limit_k_max 40
_diffrn_reflns_limit_k_min -42
_diffrn_reflns_limit_l_max 41
_diffrn_reflns_limit_l_min -45
_diffrn_reflns_number 631631
_diffrn_reflns_theta_full 21.39
_diffrn_reflns_theta_max 21.39
_diffrn_reflns_theta_min 1.50
_exptl_absorpt_coefficient_mu 0.9585
_exptl_absorpt_correction_type none
_exptl_crystal_colour black
_exptl_crystal_density_diffrn 1.939
_exptl_crystal_density_method 'not measured'
_exptl_crystal_description plate
_exptl_crystal_F_000 5041
_exptl_crystal_size_max 0.5
_exptl_crystal_size_mid 0.3
_exptl_crystal_size_min 0.2
_refine_diff_density_max 2.481
_refine_diff_density_min -2.160
_refine_diff_density_rms 0.153
_refine_ls_extinction_method none
_refine_ls_goodness_of_fit_ref 1.009
_refine_ls_hydrogen_treatment mixed
_refine_ls_matrix_type full
_refine_ls_number_parameters 1902
_refine_ls_number_reflns 138648
_refine_ls_number_restraints 18
_refine_ls_restrained_S_all 1.009
_refine_ls_R_factor_all 0.0495
_refine_ls_R_factor_gt 0.0366
_refine_ls_shift/su_max 0.030
_refine_ls_shift/su_mean 0.001
_refine_ls_structure_factor_coef Fsqd
_refine_ls_weighting_details 'calc w=1/[\s^2^(Fo^2^)+(0.0423P)^2^+10.6640P] where P=(Fo^2^+2Fc^2^)/3'
_refine_ls_weighting_scheme calc
_refine_ls_wR_factor_gt 0.0885
_refine_ls_wR_factor_ref 0.0943
_reflns_number_gt 113391
_reflns_number_total 138648
_reflns_threshold_expression >2sigma(I)
_cod_data_source_file ic035031ksi20030903_025506.cif
_cod_data_source_block ga84
_cod_original_cell_volume 8797.7(15)
_cod_database_code 4312638

loop_
_symmetry_equiv_pos_as_xyz
'x, y, z'
'-x, -y, -z'

loop_
_atom_site_label
_atom_site_type_symbol
_atom_site_fract_x
_atom_site_fract_y
_atom_site_fract_z
_atom_site_U_iso_or_equiv
_atom_site_adp_type
_atom_site_occupancy
_atom_site_symmetry_multiplicity
_atom_site_calc_flag
_atom_site_refinement_flags
_atom_site_disorder_assembly
_atom_site_disorder_group
Ga1A Ga -1.99807(14) -1.05045(12) -0.99701(10) 0.0252(3) Uani 0.527(12) 1 d PU . .
Ga1B Ga -2.0119(3) -1.05629(17) -1.00029(16) 0.0318(5) Uani 0.408(12) 1 d PU . .
Ga1C Ga -1.9449(3) -0.9814(4) -1.0050(3) 0.045(2) Uani 0.0540(16) 1 d P . .
Ga1 Ga -1.621704(9) -0.885672(9) -0.827360(9) 0.01415(2) Uani 1 1 d . . .
Ga2 Ga -1.683674(9) -0.686163(8) -0.771023(8) 0.01387(2) Uani 1 1 d . . .
Ga3 Ga -1.902914(11) -0.800075(9) -0.702047(9) 0.01595(3) Uani 1 1 d . . .
Ga4 Ga -1.984151(10) -1.069685(9) -0.724647(8) 0.01411(2) Uani 1 1 d . . .
Ga5 Ga -1.808687(10) -1.122284(10) -0.800163(9) 0.01510(3) Uani 1 1 d . . .
Ga6 Ga -1.793338(10) -1.130204(9) -1.009597(9) 0.01495(2) Uani 1 1 d . . .
Ga7 Ga -2.106416(10) -1.285944(8) -0.921092(9) 0.01358(2) Uani 1 1 d . . .
Ga8 Ga -2.179365(9) -1.006517(9) -0.841490(8) 0.01321(2) Uani 1 1 d . . .
Ga9 Ga -1.927620(10) -0.686551(8) -0.881712(9) 0.01403(2) Uani 1 1 d . . .
Ga10 Ga -1.682979(9) -0.759685(8) -0.984196(9) 0.01303(2) Uani 1 1 d . . .
Ga20 Ga -1.796362(9) -0.873568(8) -0.884986(8) 0.01029(2) Uani 1 1 d . . .
Ga21 Ga -1.834728(9) -1.004933(8) -0.894306(8) 0.01049(2) Uani 1 1 d . . .
Ga22 Ga -1.942724(9) -1.060657(8) -0.862503(8) 0.01058(2) Uani 1 1 d . . .
Ga23 Ga -1.970752(8) -0.963508(8) -0.835956(8) 0.01030(2) Uani 1 1 d . . .
Ga24 Ga -1.881764(8) -0.849656(8) -0.849946(7) 0.01017(2) Uani 1 1 d . . .
Ga25 Ga -1.871777(10) -0.818401(10) -0.957166(8) 0.01460(2) Uani 1 1 d . . .
Ga26 Ga -1.84170(7) -0.96712(3) -1.00027(3) 0.00974(10) Uani 0.919(17) 1 d PU . 1
Ga27 Ga -1.96680(7) -1.14468(7) -0.97677(7) 0.01125(15) Uani 0.74(2) 1 d PU . 1
Ga98 Ga -1.827(2) -0.9656(4) -0.9979(4) 0.019(3) Uani 0.081(17) 1 d PU . 2
Ga99 Ga -1.9669(2) -1.1369(6) -0.97672(19) 0.0212(5) Uani 0.26(2) 1 d PU . 2
Ga28 Ga -2.091229(9) -1.091468(8) -0.928795(8) 0.01094(2) Uani 1 1 d . . .
Ga29 Ga -2.034538(9) -0.903724(8) -0.914946(8) 0.01192(2) Uani 1 1 d . . .
Ga30 Ga -1.871223(9) -0.978999(9) -0.727033(8) 0.01304(2) Uani 1 1 d . . .
Ga31 Ga -1.790488(9) -1.005383(9) -0.764228(8) 0.01279(2) Uani 1 1 d . . .
Ga32 Ga -1.701657(9) -0.893706(9) -0.776681(8) 0.01245(2) Uani 1 1 d . . .
Ga33 Ga -1.727961(9) -0.798531(8) -0.749215(8) 0.01247(2) Uani 1 1 d . . .
Ga34 Ga -1.834191(9) -0.852547(9) -0.719310(8) 0.01315(2) Uani 1 1 d . . .
Ga40 Ga -1.733463(9) -0.999020(9) -0.931245(9) 0.01426(2) Uani 1 1 d . . .
Ga41 Ga -1.818508(10) -1.113778(9) -0.910512(9) 0.01495(2) Uani 1 1 d . . .
Ga42 Ga -1.957304(10) -1.187145(9) -0.872095(9) 0.01401(2) Uani 1 1 d . . .
Ga43 Ga -2.044103(10) -1.156946(9) -0.839901(8) 0.01336(2) Uani 1 1 d . . .
Ga44 Ga -2.078269(9) -1.044011(9) -0.806974(8) 0.01308(2) Uani 1 1 d . . .
Ga45 Ga -2.033383(10) -0.908490(9) -0.793174(9) 0.01408(2) Uani 1 1 d . . .
Ga46 Ga -1.931048(10) -0.773349(9) -0.811580(9) 0.01415(2) Uani 1 1 d . . .
Ga47 Ga -1.819783(9) -0.715734(9) -0.840470(9) 0.01411(2) Uani 1 1 d . . .
Ga48 Ga -1.712886(10) -0.743827(8) -0.888147(9) 0.01410(2) Uani 1 1 d . . .
Ga49 Ga -1.686954(9) -0.845160(9) -0.915195(9) 0.01314(2) Uani 1 1 d . . .
Ga50 Ga -1.831871(10) -1.057973(10) -1.076371(9) 0.01440(2) Uani 1 1 d . . .
Ga51 Ga -1.939868(10) -1.196380(9) -1.061086(9) 0.01506(3) Uani 1 1 d . . .
Ga52 Ga -2.089371(11) -1.272519(9) -1.021572(9) 0.01551(3) Uani 1 1 d . . .
Ga53 Ga -2.186184(9) -1.230535(9) -0.965936(9) 0.01365(2) Uani 1 1 d . . .
Ga54 Ga -2.222480(9) -1.109562(8) -0.939002(8) 0.01303(2) Uani 1 1 d . . .
Ga60 Ga -1.715065(9) -0.874797(9) -0.663844(8) 0.01429(2) Uani 1 1 d . . .
Si1 Si -1.48674(3) -0.87248(4) -0.70356(3) 0.02747(11) Uani 1 1 d . . .
Si2 Si -1.45555(3) -0.81308(3) -0.80648(3) 0.02399(9) Uani 1 1 d . . .
Si3 Si -1.52121(4) -0.59888(4) -0.64115(4) 0.03711(16) Uani 1 1 d . . .
Si4 Si -1.58381(4) -0.52143(3) -0.71828(3) 0.02973(12) Uani 1 1 d . . .
Si5 Si -1.94421(4) -0.73759(4) -0.60921(3) 0.02774(11) Uani 1 1 d . . .
Si6 Si -1.77577(3) -0.68911(3) -0.55723(3) 0.02933(12) Uani 1 1 d . . .
Si7 Si -1.90592(3) -1.01219(4) -0.57029(3) 0.02462(10) Uani 1 1 d . . .
Si8 Si -2.04656(4) -1.16493(4) -0.65000(3) 0.02625(10) Uani 1 1 d . . .
Si9 Si -1.73396(3) -1.21002(3) -0.76836(3) 0.02426(9) Uani 1 1 d . . .
Si10 Si -1.72070(4) -1.11584(4) -0.65456(3) 0.02749(11) Uani 1 1 d . . .
Si11 Si -1.64087(3) -1.12835(3) -0.96325(3) 0.02788(11) Uani 1 1 d . . .
Si12 Si -1.79451(4) -1.25350(3) -1.08092(3) 0.02720(11) Uani 1 1 d . . .
Si13 Si -2.24564(3) -1.42951(3) -0.94819(3) 0.02445(10) Uani 1 1 d . . .
Si14 Si -2.08447(4) -1.37904(4) -0.83455(4) 0.02888(12) Uani 1 1 d . . .
Si15 Si -2.30748(3) -0.99240(3) -0.84128(3) 0.02020(8) Uani 1 1 d . . .
Si16 Si -2.20401(4) -1.00779(4) -0.71809(3) 0.02468(10) Uani 1 1 d . . .
Si17 Si -1.92542(4) -0.56161(3) -0.91813(3) 0.02354(9) Uani 1 1 d . . .
Si18 Si -1.8854(3) -0.55431(17) -0.77481(12) 0.0207(5) Uani 0.61(2) 1 d P . 1
Si21 Si -1.8638(8) -0.5474(2) -0.7690(4) 0.0346(11) Uani 0.39(2) 1 d P . 2
Si19 Si -1.51043(3) -0.62879(3) -0.91244(3) 0.02094(8) Uani 1 1 d . . .
Si20 Si -1.59859(3) -0.71529(3) -1.06287(3) 0.02290(9) Uani 1 1 d . . .
N1 N -1.51602(8) -0.85694(8) -0.77840(8) 0.0200(2) Uani 1 1 d . . .
N2 N -1.59211(8) -0.59726(7) -0.70764(8) 0.0215(2) Uani 1 1 d . A .
N3 N -1.87428(9) -0.74045(8) -0.61900(7) 0.0212(2) Uani 1 1 d . . .
N4 N -1.98171(9) -1.08374(9) -0.64528(7) 0.0204(2) Uani 1 1 d . . .
N5 N -1.75315(9) -1.15294(9) -0.73919(8) 0.0214(2) Uani 1 1 d . . .
N6 N -1.74000(8) -1.17004(8) -1.01997(8) 0.0221(2) Uani 1 1 d . . .
N7 N -2.14575(9) -1.36787(7) -0.90094(8) 0.0193(2) Uani 1 1 d . . .
N8 N -2.23446(8) -1.00652(8) -0.79926(7) 0.0180(2) Uani 1 1 d . . .
N9 N -1.91269(10) -0.59759(7) -0.85574(8) 0.0212(2) Uani 1 1 d . . .
N10 N -1.59436(8) -0.69767(7) -0.98617(8) 0.0184(2) Uani 1 1 d . . .
C1C C -1.55283(19) -0.96650(17) -0.71860(16) 0.0468(7) Uani 1 1 d . . .
H1CA H -1.6072 -0.9791 -0.7405 0.070 Uiso 1 1 calc R . .
H1CB H -1.5371 -0.9733 -0.6744 0.070 Uiso 1 1 calc R . .
H1CC H -1.5493 -0.9970 -0.7489 0.070 Uiso 1 1 calc R . .
C1B C -1.4860(2) -0.8179(2) -0.63756(14) 0.0574(10) Uani 1 1 d . . .
H1BA H -1.4512 -0.7674 -0.6280 0.086 Uiso 1 1 calc R . .
H1BB H -1.4669 -0.8274 -0.5951 0.086 Uiso 1 1 calc R . .
H1BC H -1.5395 -0.8297 -0.6545 0.086 Uiso 1 1 calc R . .
C1A C -1.38716(18) -0.8552(2) -0.6630(2) 0.0623(11) Uani 1 1 d . . .
H1AA H -1.3490 -0.8056 -0.6535 0.093 Uiso 1 1 calc R . .
H1AB H -1.3860 -0.8870 -0.6944 0.093 Uiso 1 1 calc R . .
H1AC H -1.3735 -0.8637 -0.6197 0.093 Uiso 1 1 calc R . .
C2C C -1.51048(12) -0.81752(13) -0.89511(12) 0.0298(4) Uani 1 1 d . . .
H2CA H -1.5482 -0.8674 -0.9266 0.045 Uiso 1 1 calc R . .
H2CB H -1.4735 -0.7927 -0.9095 0.045 Uiso 1 1 calc R . .
H2CC H -1.5389 -0.7948 -0.8963 0.045 Uiso 1 1 calc R . .
C2B C -1.38472(16) -0.71777(15) -0.74981(17) 0.0538(9) Uani 1 1 d . . .
H2BA H -1.3545 -0.7135 -0.7022 0.081 Uiso 1 1 calc R . .
H2BB H -1.4135 -0.6953 -0.7518 0.081 Uiso 1 1 calc R . .
H2BC H -1.3487 -0.6941 -0.7654 0.081 Uiso 1 1 calc R . .
C2A C -1.3982(2) -0.8495(2) -0.8091(2) 0.0604(10) Uani 1 1 d . . .
H2AA H -1.4340 -0.9001 -0.8387 0.091 Uiso 1 1 calc R . .
H2AB H -1.3632 -0.8440 -0.7623 0.091 Uiso 1 1 calc R . .
H2AC H -1.3666 -0.8238 -0.8278 0.091 Uiso 1 1 calc R . .
C3C C -1.51132(15) -0.67150(14) -0.66870(14) 0.0382(5) Uani 1 1 d . A 1
H3CA H -1.5570 -0.7172 -0.6790 0.057 Uiso 1 1 calc R A 1
H3CB H -1.4632 -0.6644 -0.6316 0.057 Uiso 1 1 calc R A 1
H3CC H -1.5085 -0.6715 -0.7101 0.057 Uiso 1 1 calc R A 1
C3B C -1.4216(3) -0.5166(3) -0.6240(6) 0.054(2) Uani 0.550(16) 1 d P A 1
H3BA H -1.4231 -0.5197 -0.6675 0.081 Uiso 0.550(16) 1 calc PR A 1
H3BB H -1.3769 -0.5175 -0.5911 0.081 Uiso 0.550(16) 1 calc PR A 1
H3BC H -1.4156 -0.4722 -0.6048 0.081 Uiso 0.550(16) 1 calc PR A 1
C3A C -1.5208(7) -0.5860(7) -0.5660(3) 0.062(3) Uani 0.550(16) 1 d P A 1
H3AA H -1.5694 -0.6260 -0.5730 0.092 Uiso 0.550(16) 1 calc PR A 1
H3AB H -1.5175 -0.5417 -0.5526 0.092 Uiso 0.550(16) 1 calc PR A 1
H3AC H -1.4753 -0.5830 -0.5294 0.092 Uiso 0.550(16) 1 calc PR A 1
C3D C -1.4270(4) -0.5200(3) -0.5877(6) 0.060(4) Uani 0.450(16) 1 d P A 2
H3DA H -1.4131 -0.5093 -0.5396 0.090 Uiso 0.450(16) 1 calc PR A 2
H3DB H -1.4270 -0.4807 -0.6017 0.090 Uiso 0.450(16) 1 calc PR A 2
H3DC H -1.3883 -0.5260 -0.5920 0.090 Uiso 0.450(16) 1 calc PR A 2
C3E C -1.5592(7) -0.6284(7) -0.5782(4) 0.049(2) Uani 0.450(16) 1 d P A 2
H3EA H -1.6118 -0.6726 -0.6049 0.073 Uiso 0.450(16) 1 calc PR A 2
H3EB H -1.5616 -0.5910 -0.5558 0.073 Uiso 0.450(16) 1 calc PR A 2
H3EC H -1.5228 -0.6362 -0.5429 0.073 Uiso 0.450(16) 1 calc PR A 2
C4C C -1.5454(11) -0.4512(7) -0.6389(8) 0.042(3) Uani 0.36(2) 1 d P A 1
H4CA H -1.4916 -0.4125 -0.6228 0.062 Uiso 0.36(2) 1 calc PR A 1
H4CB H -1.5452 -0.4712 -0.6030 0.062 Uiso 0.36(2) 1 calc PR A 1
H4CC H -1.5790 -0.4328 -0.6486 0.062 Uiso 0.36(2) 1 calc PR A 1
C4B C -1.6765(2) -0.53856(14) -0.7861(2) 0.0716(14) Uani 1 1 d . A 1
H4BA H -1.6932 -0.5702 -0.8301 0.107 Uiso 1 1 calc R A 1
H4BB H -1.6694 -0.4935 -0.7899 0.107 Uiso 1 1 calc R A 1
H4BC H -1.7169 -0.5612 -0.7747 0.107 Uiso 1 1 calc R A 1
C4A C -1.5311(7) -0.4835(4) -0.7625(5) 0.033(2) Uani 0.36(2) 1 d P A 1
H4AA H -1.5484 -0.5219 -0.8020 0.050 Uiso 0.36(2) 1 calc PR A 1
H4AB H -1.4743 -0.4589 -0.7301 0.050 Uiso 0.36(2) 1 calc PR A 1
H4AC H -1.5428 -0.4497 -0.7786 0.050 Uiso 0.36(2) 1 calc PR A 1
C4D C -1.5010(9) -0.4740(5) -0.7330(11) 0.085(4) Uani 0.64(2) 1 d P A 2
H4DA H -1.5113 -0.5054 -0.7737 0.128 Uiso 0.64(2) 1 calc PR A 2
H4DB H -1.4515 -0.4608 -0.6925 0.128 Uiso 0.64(2) 1 calc PR A 2
H4DC H -1.4969 -0.4309 -0.7405 0.128 Uiso 0.64(2) 1 calc PR A 2
C4E C -1.5607(9) -0.4599(6) -0.6414(6) 0.063(3) Uani 0.64(2) 1 d P A 2
H4EA H -1.6032 -0.4829 -0.6324 0.095 Uiso 0.64(2) 1 calc PR A 2
H4EB H -1.5555 -0.4167 -0.6493 0.095 Uiso 0.64(2) 1 calc PR A 2
H4EC H -1.5111 -0.4474 -0.6015 0.095 Uiso 0.64(2) 1 calc PR A 2
C5C C -2.04064(15) -0.78630(17) -0.69105(12) 0.0402(6) Uani 1 1 d . . .
H5CA H -2.0352 -0.7661 -0.7255 0.060 Uiso 1 1 calc R . .
H5CB H -2.0785 -0.7821 -0.6834 0.060 Uiso 1 1 calc R . .
H5CC H -2.0595 -0.8366 -0.7077 0.060 Uiso 1 1 calc R . .
C5B C -1.96168(17) -0.78004(19) -0.54811(14) 0.0509(8) Uani 1 1 d . . .
H5BA H -1.9755 -0.8289 -0.5637 0.076 Uiso 1 1 calc R . .
H5BB H -2.0049 -0.7809 -0.5465 0.076 Uiso 1 1 calc R . .
H5BC H -1.9138 -0.7528 -0.5019 0.076 Uiso 1 1 calc R . .
C5A C -1.9187(2) -0.6461(2) -0.57884(17) 0.0573(10) Uani 1 1 d . . .
H5AA H -1.9093 -0.6230 -0.6105 0.086 Uiso 1 1 calc R . .
H5AB H -1.8710 -0.6191 -0.5325 0.086 Uiso 1 1 calc R . .
H5AC H -1.9622 -0.6475 -0.5773 0.086 Uiso 1 1 calc R . .
C6C C -1.72713(14) -0.73757(14) -0.54555(11) 0.0359(5) Uani 1 1 d . . .
H6CA H -1.7331 -0.7573 -0.5892 0.054 Uiso 1 1 calc R . .
H6CB H -1.7513 -0.7763 -0.5311 0.054 Uiso 1 1 calc R . .
H6CC H -1.6710 -0.7049 -0.5101 0.054 Uiso 1 1 calc R . .
C6B C -1.7585(2) -0.6545(3) -0.47087(16) 0.0764(15) Uani 1 1 d . . .
H6BA H -1.7829 -0.6278 -0.4727 0.115 Uiso 1 1 calc R . .
H6BB H -1.7017 -0.6231 -0.4371 0.115 Uiso 1 1 calc R . .
H6BC H -1.7816 -0.6944 -0.4571 0.115 Uiso 1 1 calc R . .
C6A C -1.7229(2) -0.6148(2) -0.5793(3) 0.0791(16) Uani 1 1 d . . .
H6AA H -1.7324 -0.6335 -0.6250 0.119 Uiso 1 1 calc R . .
H6AB H -1.6663 -0.5879 -0.5448 0.119 Uiso 1 1 calc R . .
H6AC H -1.7419 -0.5835 -0.5799 0.119 Uiso 1 1 calc R . .
C7C C -1.89737(14) -0.92890(13) -0.57716(11) 0.0339(4) Uani 1 1 d . . .
H7CA H -1.9475 -0.9340 -0.5906 0.051 Uiso 1 1 calc R . .
H7CB H -1.8843 -0.9187 -0.6121 0.051 Uiso 1 1 calc R . .
H7CC H -1.8557 -0.8897 -0.5325 0.051 Uiso 1 1 calc R . .
C7B C -1.9174(2) -1.02087(17) -0.49613(13) 0.0472(7) Uani 1 1 d . . .
H7BA H -1.9672 -1.0269 -0.5061 0.071 Uiso 1 1 calc R . .
H7BB H -1.8735 -0.9779 -0.4550 0.071 Uiso 1 1 calc R . .
H7BC H -1.9176 -1.0624 -0.4878 0.071 Uiso 1 1 calc R . .
C7A C -1.81072(17) -1.0011(2) -0.54519(15) 0.0556(9) Uani 1 1 d . . .
H7AA H -1.8009 -0.9960 -0.5826 0.083 Uiso 1 1 calc R . .
H7AB H -1.8125 -1.0430 -0.5363 0.083 Uiso 1 1 calc R . .
H7AC H -1.7684 -0.9585 -0.5033 0.083 Uiso 1 1 calc R . .
C8C C -1.99568(18) -1.20536(16) -0.60430(15) 0.0391(5) Uani 1 1 d . . .
H8CA H -1.9646 -1.2084 -0.6229 0.059 Uiso 1 1 calc R . .
H8CB H -2.0347 -1.2532 -0.6108 0.059 Uiso 1 1 calc R . .
H8CC H -1.9607 -1.1759 -0.5549 0.059 Uiso 1 1 calc R . .
C8B C -2.12006(16) -1.22761(15) -0.74030(14) 0.0464(7) Uani 1 1 d . . .
H8BA H -2.0931 -1.2328 -0.7627 0.070 Uiso 1 1 calc R . .
H8BB H -2.1510 -1.2093 -0.7650 0.070 Uiso 1 1 calc R . .
H8BC H -2.1552 -1.2740 -0.7411 0.070 Uiso 1 1 calc R . .
C8A C -2.1044(2) -1.1598(2) -0.6136(2) 0.0507(8) Uani 1 1 d . . .
H8AA H -2.1318 -1.1384 -0.6373 0.076 Uiso 1 1 calc R . .
H8AB H -2.0688 -1.1305 -0.5642 0.076 Uiso 1 1 calc R . .
H8AC H -2.1430 -1.2078 -0.6199 0.076 Uiso 1 1 calc R . .
C9C C -1.62649(15) -1.16724(16) -0.72852(16) 0.0397(5) Uani 1 1 d . . .
H9CA H -1.6044 -1.1231 -0.7371 0.060 Uiso 1 1 calc R . .
H9CB H -1.6168 -1.1997 -0.7487 0.060 Uiso 1 1 calc R . .
H9CC H -1.6015 -1.1563 -0.6786 0.060 Uiso 1 1 calc R . .
C9B C -1.7758(2) -1.23836(17) -0.86220(13) 0.0451(7) Uani 1 1 d . . .
H9BA H -1.8330 -1.2617 -0.8865 0.068 Uiso 1 1 calc R . .
H9BB H -1.7637 -1.2718 -0.8762 0.068 Uiso 1 1 calc R . .
H9BC H -1.7528 -1.1967 -0.8739 0.068 Uiso 1 1 calc R . .
C9A C -1.77637(19) -1.29372(15) -0.7526(2) 0.0498(8) Uani 1 1 d . . .
H9AA H -1.8332 -1.3161 -0.7736 0.075 Uiso 1 1 calc R . .
H9AB H -1.7514 -1.2830 -0.7028 0.075 Uiso 1 1 calc R . .
H9AC H -1.7669 -1.3262 -0.7730 0.075 Uiso 1 1 calc R . .
C10C C -1.8027(2) -1.1247(2) -0.64714(15) 0.0457(6) Uani 1 1 d . . .
H10A H -1.8250 -1.1022 -0.6754 0.068 Uiso 1 1 calc R . .
H10B H -1.7832 -1.1013 -0.5988 0.068 Uiso 1 1 calc R . .
H10C H -1.8435 -1.1752 -0.6633 0.068 Uiso 1 1 calc R . .
C10B C -1.6417(2) -1.02107(19) -0.61437(14) 0.0584(10) Uani 1 1 d . . .
H10D H -1.6590 -0.9955 -0.6416 0.088 Uiso 1 1 calc R . .
H10E H -1.5948 -1.0151 -0.6125 0.088 Uiso 1 1 calc R . .
H10F H -1.6290 -1.0020 -0.5674 0.088 Uiso 1 1 calc R . .
C10A C -1.6826(3) -1.1592(3) -0.59970(18) 0.0767(15) Uani 1 1 d . . .
H10G H -1.6386 -1.1560 -0.6020 0.115 Uiso 1 1 calc R . .
H10H H -1.7246 -1.2093 -0.6162 0.115 Uiso 1 1 calc R . .
H10I H -1.6642 -1.1352 -0.5518 0.115 Uiso 1 1 calc R . .
C11C C -1.58318(16) -1.0967(2) -1.00399(19) 0.0523(8) Uani 1 1 d . . .
H11A H -1.5939 -1.0647 -1.0253 0.078 Uiso 1 1 calc R . .
H11B H -1.5980 -1.1375 -1.0395 0.078 Uiso 1 1 calc R . .
H11C H -1.5269 -1.0711 -0.9689 0.078 Uiso 1 1 calc R . .
C11B C -1.61795(18) -1.1877(2) -0.9238(2) 0.0549(9) Uani 1 1 d . . .
H11D H -1.6479 -1.2056 -0.9016 0.082 Uiso 1 1 calc R . .
H11E H -1.5614 -1.1613 -0.8892 0.082 Uiso 1 1 calc R . .
H11F H -1.6324 -1.2279 -0.9597 0.082 Uiso 1 1 calc R . .
C11A C -1.60117(17) -1.0510(2) -0.8910(2) 0.095(2) Uani 1 1 d . . .
H11G H -1.6114 -1.0170 -0.9087 0.142 Uiso 1 1 calc R . .
H11H H -1.5443 -1.0282 -0.8608 0.142 Uiso 1 1 calc R . .
H11I H -1.6266 -1.0662 -0.8649 0.142 Uiso 1 1 calc R . .
C12C C -1.88092(15) -1.26811(16) -1.15857(14) 0.0416(6) Uani 1 1 d . . .
H12A H -1.9140 -1.2611 -1.1452 0.062 Uiso 1 1 calc R . .
H12B H -1.9116 -1.3168 -1.1917 0.062 Uiso 1 1 calc R . .
H12C H -1.8629 -1.2342 -1.1799 0.062 Uiso 1 1 calc R . .
C12B C -1.73738(18) -1.26833(19) -1.11264(18) 0.0558(10) Uani 1 1 d . . .
H12D H -1.6906 -1.2616 -1.0738 0.084 Uiso 1 1 calc R . .
H12E H -1.7211 -1.2343 -1.1345 0.084 Uiso 1 1 calc R . .
H12F H -1.7701 -1.3169 -1.1465 0.084 Uiso 1 1 calc R . .
C12A C -1.8302(3) -1.32241(17) -1.0469(2) 0.0638(11) Uani 1 1 d . . .
H12G H -1.7853 -1.3157 -1.0058 0.096 Uiso 1 1 calc R . .
H12H H -1.8587 -1.3694 -1.0821 0.096 Uiso 1 1 calc R . .
H12I H -1.8656 -1.3190 -1.0345 0.096 Uiso 1 1 calc R . .
C13C C -2.27068(17) -1.52155(10) -0.96082(14) 0.0378(5) Uani 1 1 d . . .
H13A H -2.2474 -1.5255 -0.9158 0.057 Uiso 1 1 calc R . .
H13B H -2.2499 -1.5330 -0.9870 0.057 Uiso 1 1 calc R . .
H13C H -2.3280 -1.5548 -0.9864 0.057 Uiso 1 1 calc R . .
C13B C -2.29279(13) -1.42927(12) -1.03639(14) 0.0368(5) Uani 1 1 d . . .
H13D H -2.2817 -1.3817 -1.0335 0.055 Uiso 1 1 calc R . .
H13E H -2.3498 -1.4638 -1.0608 0.055 Uiso 1 1 calc R . .
H13F H -2.2717 -1.4422 -1.0615 0.055 Uiso 1 1 calc R . .
C13A C -2.29457(17) -1.41358(16) -0.9068(2) 0.0499(8) Uani 1 1 d . . .
H13G H -2.2710 -1.4134 -0.8598 0.075 Uiso 1 1 calc R . .
H13H H -2.3509 -1.4514 -0.9337 0.075 Uiso 1 1 calc R . .
H13I H -2.2878 -1.3675 -0.9048 0.075 Uiso 1 1 calc R . .
C14C C -2.1240(2) -1.40724(16) -0.77903(15) 0.0449(6) Uani 1 1 d . . .
H14A H -2.1764 -1.4516 -0.8070 0.067 Uiso 1 1 calc R . .
H14B H -2.1279 -1.3701 -0.7582 0.067 Uiso 1 1 calc R . .
H14C H -2.0887 -1.4149 -0.7425 0.067 Uiso 1 1 calc R . .
C14B C -1.98639(16) -1.29606(18) -0.77585(18) 0.0537(9) Uani 1 1 d . . .
H14D H -1.9617 -1.2780 -0.8020 0.081 Uiso 1 1 calc R . .
H14E H -1.9533 -1.3057 -0.7395 0.081 Uiso 1 1 calc R . .
H14F H -1.9920 -1.2605 -0.7549 0.081 Uiso 1 1 calc R . .
C14A C -2.0688(3) -1.4458(2) -0.8655(2) 0.0601(10) Uani 1 1 d . . .
H14G H -2.0476 -1.4318 -0.8950 0.090 Uiso 1 1 calc R . .
H14H H -2.1190 -1.4923 -0.8922 0.090 Uiso 1 1 calc R . .
H14I H -2.0313 -1.4487 -0.8260 0.090 Uiso 1 1 calc R . .
C15C C -2.35816(11) -1.03335(13) -0.93600(10) 0.0280(3) Uani 1 1 d . . .
H15A H -2.3198 -1.0135 -0.9500 0.042 Uiso 1 1 calc R . .
H15B H -2.3986 -1.0234 -0.9585 0.042 Uiso 1 1 calc R . .
H15C H -2.3830 -1.0849 -0.9498 0.042 Uiso 1 1 calc R . .
C15B C -2.38515(12) -1.03347(15) -0.82061(12) 0.0333(4) Uani 1 1 d . . .
H15D H -2.3615 -1.0136 -0.7707 0.050 Uiso 1 1 calc R . .
H15E H -2.4098 -1.0851 -0.8358 0.050 Uiso 1 1 calc R . .
H15F H -2.4251 -1.0234 -0.8444 0.050 Uiso 1 1 calc R . .
C15A C -2.26607(14) -0.89614(13) -0.81806(14) 0.0341(4) Uani 1 1 d . . .
H15G H -2.2251 -0.8743 -0.8290 0.051 Uiso 1 1 calc R . .
H15H H -2.2431 -0.8740 -0.7685 0.051 Uiso 1 1 calc R . .
H15I H -2.3080 -0.8890 -0.8443 0.051 Uiso 1 1 calc R . .
C16C C -2.19683(14) -0.93692(15) -0.66138(11) 0.0352(5) Uani 1 1 d . . .
H16A H -2.2481 -0.9427 -0.6818 0.053 Uiso 1 1 calc R . .
H16B H -2.1574 -0.8902 -0.6566 0.053 Uiso 1 1 calc R . .
H16C H -2.1812 -0.9405 -0.6158 0.053 Uiso 1 1 calc R . .
C16B C -2.10483(15) -0.99182(18) -0.67423(11) 0.0389(6) Uani 1 1 d . . .
H16D H -2.1047 -1.0278 -0.7018 0.058 Uiso 1 1 calc R . .
H16E H -2.0908 -0.9948 -0.6285 0.058 Uiso 1 1 calc R . .
H16F H -2.0664 -0.9444 -0.6691 0.058 Uiso 1 1 calc R . .
C16A C -2.2718(2) -1.09500(16) -0.72037(15) 0.0421(6) Uani 1 1 d . . .
H16G H -2.2759 -1.1327 -0.7503 0.063 Uiso 1 1 calc R . .
H16H H -2.3240 -1.1030 -0.7385 0.063 Uiso 1 1 calc R . .
H16I H -2.2515 -1.0956 -0.6736 0.063 Uiso 1 1 calc R . .
C17C C -2.00817(16) -0.63025(13) -1.00450(12) 0.0336(4) Uani 1 1 d . . .
H17A H -1.9986 -0.6669 -1.0153 0.050 Uiso 1 1 calc R . .
H17B H -2.0124 -0.6082 -1.0392 0.050 Uiso 1 1 calc R . .
H17C H -2.0573 -0.6521 -1.0048 0.050 Uiso 1 1 calc R . .
C17B C -1.83617(19) -0.51696(18) -0.92202(18) 0.0495(7) Uani 1 1 d . . .
H17D H -1.7915 -0.4802 -0.8768 0.074 Uiso 1 1 calc R . .
H17E H -1.8441 -0.4950 -0.9566 0.074 Uiso 1 1 calc R . .
H17F H -1.8253 -0.5519 -0.9347 0.074 Uiso 1 1 calc R . .
C17A C -1.9487(2) -0.49582(18) -0.90250(16) 0.0549(9) Uani 1 1 d . . .
H17G H -1.9063 -0.4579 -0.8572 0.082 Uiso 1 1 calc R . .
H17H H -1.9983 -0.5191 -0.9036 0.082 Uiso 1 1 calc R . .
H17I H -1.9539 -0.4753 -0.9384 0.082 Uiso 1 1 calc R . .
C18C C -1.7831(2) -0.46563(15) -0.73424(17) 0.0539(9) Uani 1 1 d . . .
H18A H -1.7893 -0.4332 -0.7574 0.081 Uiso 1 1 calc R . 1
H18B H -1.7473 -0.4755 -0.7399 0.081 Uiso 1 1 calc R . 1
H18C H -1.7614 -0.4436 -0.6850 0.081 Uiso 1 1 calc R . 1
C18B C -1.9480(3) -0.5318(2) -0.7665(2) 0.0661(12) Uani 1 1 d . . .
H18D H -1.9646 -0.5118 -0.8011 0.099 Uiso 1 1 calc R . 1
H18E H -1.9195 -0.4966 -0.7202 0.099 Uiso 1 1 calc R . 1
H18F H -1.9944 -0.5746 -0.7736 0.099 Uiso 1 1 calc R . 1
C18A C -1.8785(6) -0.6072(3) -0.7215(3) 0.0408(16) Uani 0.61(2) 1 d P . 1
H18G H -1.8444 -0.6223 -0.7226 0.061 Uiso 0.61(2) 1 calc PR . 1
H18H H -1.9311 -0.6491 -0.7392 0.061 Uiso 0.61(2) 1 calc PR . 1
H18I H -1.8562 -0.5786 -0.6738 0.061 Uiso 0.61(2) 1 calc PR . 1
C18D C -1.8291(18) -0.5903(7) -0.7097(5) 0.078(7) Uani 0.39(2) 1 d P . 2
H18J H -1.8724 -0.6397 -0.7253 0.116 Uiso 0.39(2) 1 calc PR . 2
H18K H -1.8116 -0.5642 -0.6628 0.116 Uiso 0.39(2) 1 calc PR . 2
H18L H -1.7852 -0.5894 -0.7098 0.116 Uiso 0.39(2) 1 calc PR . 2
C19C C -1.51022(11) -0.63797(11) -0.83324(10) 0.0279(3) Uani 1 1 d . . .
H19A H -1.5563 -0.6411 -0.8359 0.042 Uiso 1 1 calc R . .
H19B H -1.4621 -0.5965 -0.7929 0.042 Uiso 1 1 calc R . .
H19C H -1.5122 -0.6812 -0.8291 0.042 Uiso 1 1 calc R . .
C19B C -1.49831(14) -0.54280(11) -0.91296(14) 0.0346(5) Uani 1 1 d . . .
H19D H -1.4981 -0.5359 -0.9543 0.052 Uiso 1 1 calc R . .
H19E H -1.4484 -0.5041 -0.8716 0.052 Uiso 1 1 calc R . .
H19F H -1.5420 -0.5428 -0.9132 0.052 Uiso 1 1 calc R . .
C19A C -1.42151(12) -0.62359(13) -0.90192(14) 0.0334(4) Uani 1 1 d . . .
H19G H -1.4184 -0.6185 -0.9426 0.050 Uiso 1 1 calc R . .
H19H H -1.4247 -0.6671 -0.8970 0.050 Uiso 1 1 calc R . .
H19I H -1.3745 -0.5824 -0.8606 0.050 Uiso 1 1 calc R . .
C20C C -1.54225(15) -0.63276(12) -1.07488(14) 0.0336(4) Uani 1 1 d . . .
H20A H -1.4871 -0.6051 -1.0367 0.050 Uiso 1 1 calc R . .
H20B H -1.5647 -0.6044 -1.0756 0.050 Uiso 1 1 calc R . .
H20C H -1.5452 -0.6451 -1.1186 0.050 Uiso 1 1 calc R . .
C20B C -1.70068(15) -0.76216(13) -1.13780(11) 0.0345(5) Uani 1 1 d . . .
H20D H -1.7341 -0.8067 -1.1348 0.052 Uiso 1 1 calc R . .
H20E H -1.7012 -0.7726 -1.1806 0.052 Uiso 1 1 calc R . .
H20F H -1.7209 -0.7319 -1.1377 0.052 Uiso 1 1 calc R . .
C20A C -1.5614(2) -0.77149(16) -1.06996(17) 0.0420(6) Uani 1 1 d . . .
H20G H -1.5072 -0.7481 -1.0310 0.063 Uiso 1 1 calc R . .
H20H H -1.5624 -0.7785 -1.1133 0.063 Uiso 1 1 calc R . .
H20I H -1.5947 -0.8177 -1.0694 0.063 Uiso 1 1 calc R . .
Li1 Li -1.4736(4) -0.2239(3) -0.6578(3) 0.0493(14) Uani 1 1 d . . .
O1 O -1.51497(16) -0.26318(12) -0.60470(10) 0.0576(7) Uani 1 1 d . B .
O2 O -1.54728(9) -0.27451(8) -0.75351(8) 0.0270(3) Uani 1 1 d . B .
O3 O -1.39271(14) -0.23374(13) -0.63196(16) 0.0317(6) Uani 0.629(3) 1 d P B 1
O3A O -1.3820(3) -0.2303(3) -0.6673(2) 0.0344(10) Uani 0.371(3) 1 d P B 2
O4 O -1.43219(13) -0.12518(10) -0.62943(10) 0.0385(4) Uani 1 1 d . B .
C100 C -1.5897(3) -0.2823(3) -0.6170(2) 0.0692(12) Uani 1 1 d . . .
H10J H -1.6323 -0.3255 -0.6592 0.083 Uiso 1 1 calc R B 1
H10K H -1.5974 -0.2431 -0.6222 0.083 Uiso 1 1 calc R B 1
C111 C -1.5887(6) -0.2963(6) -0.5544(4) 0.104(4) Uani 0.629(3) 1 d P B 1
H11J H -1.5971 -0.2639 -0.5313 0.124 Uiso 0.629(3) 1 calc PR B 1
H11K H -1.6318 -0.3459 -0.5682 0.124 Uiso 0.629(3) 1 calc PR B 1
C112 C -1.5236(7) -0.2864(6) -0.5134(4) 0.093(4) Uani 0.629(3) 1 d P B 1
H11L H -1.5323 -0.3318 -0.5080 0.112 Uiso 0.629(3) 1 calc PR B 1
H11M H -1.4998 -0.2517 -0.4676 0.112 Uiso 0.629(3) 1 calc PR B 1
C101 C -1.5713(10) -0.2584(6) -0.5475(6) 0.069(4) Uani 0.371(3) 1 d P B 2
H10K H -1.5662 -0.2123 -0.5371 0.083 Uiso 0.371(3) 1 calc PR B 2
H10L H -1.6153 -0.2931 -0.5440 0.083 Uiso 0.371(3) 1 calc PR B 2
C102 C -1.5034(7) -0.2502(7) -0.4996(5) 0.053(3) Uani 0.371(3) 1 d P B 2
H10M H -1.5148 -0.2860 -0.4779 0.064 Uiso 0.371(3) 1 calc PR B 2
H10N H -1.4673 -0.2021 -0.4631 0.064 Uiso 0.371(3) 1 calc PR B 2
C103 C -1.4691(3) -0.2602(2) -0.53714(14) 0.0632(11) Uani 1 1 d . . .
H10O H -1.4239 -0.2109 -0.5063 0.076 Uiso 1 1 calc R B 1
H10P H -1.4491 -0.2908 -0.5390 0.076 Uiso 1 1 calc R B 1
C200 C -1.5195(2) -0.2586(2) -0.7984(2) 0.0348(8) Uani 0.629(3) 1 d P B 1
H20J H -1.4640 -0.2442 -0.7762 0.042 Uiso 0.629(3) 1 calc PR B 1
H20K H -1.5233 -0.2198 -0.8117 0.042 Uiso 0.629(3) 1 calc PR B 1
C201 C -1.5721(3) -0.3261(3) -0.8595(3) 0.0530(15) Uani 0.629(3) 1 d P B 1
H20L H -1.5781 -0.3167 -0.9021 0.064 Uiso 0.629(3) 1 calc PR B 1
H20M H -1.5518 -0.3571 -0.8533 0.064 Uiso 0.629(3) 1 calc PR B 1
C202 C -1.6467(3) -0.3581(3) -0.8618(3) 0.0559(16) Uani 0.629(3) 1 d P B 1
H20N H -1.6791 -0.4105 -0.8856 0.067 Uiso 0.629(3) 1 calc PR B 1
H20O H -1.6771 -0.3387 -0.8860 0.067 Uiso 0.629(3) 1 calc PR B 1
C203 C -1.6222(3) -0.3384(2) -0.7884(2) 0.0355(8) Uani 0.629(3) 1 d P B 1
H20P H -1.6597 -0.3313 -0.7820 0.043 Uiso 0.629(3) 1 calc PR B 1
H20Q H -1.6196 -0.3759 -0.7713 0.043 Uiso 0.629(3) 1 calc PR B 1
C210 C -1.5541(5) -0.2544(3) -0.8129(3) 0.0359(14) Uani 0.371(3) 1 d P B 2
H21A H -1.5034 -0.2331 -0.8108 0.043 Uiso 0.371(3) 1 calc PR B 2
H21B H -1.5686 -0.2192 -0.8140 0.043 Uiso 0.371(3) 1 calc PR B 2
C211 C -1.6174(6) -0.3215(4) -0.8760(3) 0.0421(18) Uani 0.371(3) 1 d P B 2
H21C H -1.6694 -0.3279 -0.8944 0.051 Uiso 0.371(3) 1 calc PR B 2
H21D H -1.6051 -0.3210 -0.9127 0.051 Uiso 0.371(3) 1 calc PR B 2
C212 C -1.6161(3) -0.3788(3) -0.8495(3) 0.0258(9) Uani 0.371(3) 1 d P B 2
H21E H -1.6672 -0.4253 -0.8785 0.031 Uiso 0.371(3) 1 calc PR B 2
H21F H -1.5734 -0.3836 -0.8467 0.031 Uiso 0.371(3) 1 calc PR B 2
C213 C -1.6010(4) -0.3505(3) -0.7801(3) 0.0279(10) Uani 0.371(3) 1 d P B 2
H21G H -1.6509 -0.3629 -0.7833 0.033 Uiso 0.371(3) 1 calc PR B 2
H21H H -1.5777 -0.3712 -0.7492 0.033 Uiso 0.371(3) 1 calc PR B 2
C300 C -1.3976(2) -0.29413(18) -0.6632(2) 0.0323(7) Uani 0.629(3) 1 d P B 1
H30A H -1.4461 -0.3234 -0.7097 0.039 Uiso 0.629(3) 1 calc PR B 1
H30B H -1.3975 -0.3239 -0.6347 0.039 Uiso 0.629(3) 1 calc PR B 1
C301 C -1.3262(3) -0.2644(2) -0.6678(2) 0.0352(7) Uani 0.629(3) 1 d P B 1
H30C H -1.3339 -0.2495 -0.7080 0.042 Uiso 0.629(3) 1 calc PR B 1
H30D H -1.3114 -0.2990 -0.6708 0.042 Uiso 0.629(3) 1 calc PR B 1
C302 C -1.2658(2) -0.20140(19) -0.6008(2) 0.0296(6) Uani 0.629(3) 1 d P B 1
H30E H -1.2241 -0.1638 -0.6050 0.036 Uiso 0.629(3) 1 calc PR B 1
H30F H -1.2411 -0.2155 -0.5631 0.036 Uiso 0.629(3) 1 calc PR B 1
C303 C -1.31249(17) -0.17620(16) -0.58808(16) 0.0236(5) Uani 0.629(3) 1 d P B 1
H30G H -1.2971 -0.1646 -0.5391 0.028 Uiso 0.629(3) 1 calc PR B 1
H30H H -1.3036 -0.1333 -0.5996 0.028 Uiso 0.629(3) 1 calc PR B 1
C310 C -1.3910(4) -0.2713(3) -0.7245(3) 0.0318(11) Uani 0.371(3) 1 d P B 2
H31A H -1.3884 -0.2461 -0.7569 0.038 Uiso 0.371(3) 1 calc PR B 2
H31B H -1.4424 -0.3177 -0.7494 0.038 Uiso 0.371(3) 1 calc PR B 2
C311 C -1.3248(4) -0.2823(5) -0.6971(4) 0.0398(15) Uani 0.371(3) 1 d P B 2
H31C H -1.3437 -0.3319 -0.7205 0.048 Uiso 0.371(3) 1 calc PR B 2
H31D H -1.2821 -0.2494 -0.7031 0.048 Uiso 0.371(3) 1 calc PR B 2
C312 C -1.2978(5) -0.2667(5) -0.6236(4) 0.0438(17) Uani 0.371(3) 1 d P B 2
H31E H -1.2418 -0.2505 -0.5954 0.053 Uiso 0.371(3) 1 calc PR B 2
H31F H -1.3303 -0.3086 -0.6160 0.053 Uiso 0.371(3) 1 calc PR B 2
C313 C -1.3092(4) -0.2081(4) -0.6082(4) 0.0363(13) Uani 0.371(3) 1 d P B 2
H31G H -1.3118 -0.2030 -0.5661 0.044 Uiso 0.371(3) 1 calc PR B 2
H31H H -1.2659 -0.1622 -0.6018 0.044 Uiso 0.371(3) 1 calc PR B 2
C400 C -1.4163(2) -0.08382(16) -0.66962(16) 0.0437(6) Uani 1 1 d . . .
H40A H -1.4655 -0.0914 -0.7066 0.052 Uiso 1 1 calc R B .
H40B H -1.3917 -0.0967 -0.6910 0.052 Uiso 1 1 calc R . .
C401 C -1.3624(2) -0.00984(17) -0.62151(19) 0.0525(8) Uani 1 1 d . B .
H40C H -1.3668 0.0230 -0.6455 0.063 Uiso 1 1 calc R . .
H40D H -1.3071 0.0038 -0.5971 0.063 Uiso 1 1 calc R . .
C402 C -1.3901(2) -0.01020(16) -0.57349(17) 0.0487(7) Uani 1 1 d . . .
H40E H -1.4346 -0.0041 -0.5920 0.058 Uiso 1 1 calc R B .
H40F H -1.3471 0.0282 -0.5278 0.058 Uiso 1 1 calc R . .
C403 C -1.41570(14) -0.08187(13) -0.56852(12) 0.0321(4) Uani 1 1 d . B .
H40G H -1.3733 -0.0789 -0.5272 0.038 Uiso 1 1 calc R . .
H40H H -1.4633 -0.1013 -0.5656 0.038 Uiso 1 1 calc R . .
Br1 Br -1.02186(7) -0.47381(7) -0.51042(7) 0.0301(4) Uani 0.210(3) 1 d P . 1
Li2 Li -1.1179(9) -0.6222(7) -0.5398(7) 0.026(2) Uani 0.283(3) 1 d P . 1
O5 O -1.1305(8) -0.7032(4) -0.5209(5) 0.064(3) Uani 0.283(3) 1 d P . 1
C500 C -1.1083(18) -0.6998(14) -0.4496(12) 0.092(8) Uani 0.283(3) 1 d P . 1
H50A H -1.1148 -0.6671 -0.4245 0.110 Uiso 0.283(3) 1 calc PR . 1
H50B H -1.0563 -0.6926 -0.4213 0.110 Uiso 0.283(3) 1 calc PR . 1
C501 C -1.1868(11) -0.7874(11) -0.4888(11) 0.068(5) Uani 0.283(3) 1 d P . 1
H50C H -1.1844 -0.8079 -0.4526 0.081 Uiso 0.283(3) 1 calc PR . 1
H50D H -1.2359 -0.7881 -0.5087 0.081 Uiso 0.283(3) 1 calc PR . 1
C502 C -1.1910(8) -0.8172(8) -0.5234(13) 0.078(8) Uani 0.283(3) 1 d P . 1
H50E H -1.2456 -0.8598 -0.5523 0.094 Uiso 0.283(3) 1 calc PR . 1
H50F H -1.1552 -0.8330 -0.5027 0.094 Uiso 0.283(3) 1 calc PR . 1
C503 C -1.1683(8) -0.7756(8) -0.5696(9) 0.061(5) Uani 0.283(3) 1 d P . 1
H50G H -1.1310 -0.7811 -0.5779 0.073 Uiso 0.283(3) 1 calc PR . 1
H50H H -1.2151 -0.7891 -0.6141 0.073 Uiso 0.283(3) 1 calc PR . 1
O7 O -1.1731(4) -0.5968(3) -0.5098(4) 0.0356(16) Uani 0.283(3) 1 d P . 1
C700 C -1.2549(5) -0.6475(5) -0.5366(6) 0.044(3) Uani 0.283(3) 1 d P . 1
H70A H -1.2817 -0.6773 -0.5855 0.053 Uiso 0.283(3) 1 calc PR . 1
H70B H -1.2608 -0.6791 -0.5100 0.053 Uiso 0.283(3) 1 calc PR . 1
C701 C -1.2865(6) -0.6119(6) -0.5313(12) 0.075(6) Uani 0.283(3) 1 d P . 1
H70C H -1.3244 -0.6366 -0.5173 0.090 Uiso 0.283(3) 1 calc PR . 1
H70D H -1.3154 -0.6097 -0.5767 0.090 Uiso 0.283(3) 1 calc PR . 1
C702 C -1.2231(6) -0.5380(6) -0.4789(8) 0.057(4) Uani 0.283(3) 1 d P . 1
H70E H -1.2337 -0.5027 -0.4937 0.069 Uiso 0.283(3) 1 calc PR . 1
H70F H -1.2173 -0.5344 -0.4333 0.069 Uiso 0.283(3) 1 calc PR . 1
C703 C -1.1526(5) -0.5283(4) -0.4772(5) 0.0323(16) Uani 0.283(3) 1 d P . 1
H70G H -1.1374 -0.4969 -0.5021 0.039 Uiso 0.283(3) 1 calc PR . 1
H70H H -1.1077 -0.5066 -0.4289 0.039 Uiso 0.283(3) 1 calc PR . 1
Br1A Br -1.0080(2) -0.4549(4) -0.5161(2) 0.232(4) Uani 0.290(3) 1 d P . 2
Li2A Li -1.1527(9) -0.5252(8) -0.5889(7) 0.090(4) Uani 0.717(3) 1 d P . 2
O7A O -1.2124(4) -0.5685(4) -0.5486(3) 0.109(2) Uani 0.717(3) 1 d P . 2
C710 C -1.2768(4) -0.5658(4) -0.5581(4) 0.0737(18) Uani 0.717(3) 1 d P . 2
H71A H -1.3247 -0.6009 -0.6035 0.088 Uiso 0.717(3) 1 calc PR . 2
H71B H -1.2658 -0.5177 -0.5550 0.088 Uiso 0.717(3) 1 calc PR . 2
C711 C -1.2858(6) -0.5826(6) -0.5033(5) 0.100(3) Uani 0.717(3) 1 d P . 2
H71C H -1.2849 -0.5446 -0.4767 0.120 Uiso 0.717(3) 1 calc PR . 2
H71D H -1.3375 -0.6276 -0.5227 0.120 Uiso 0.717(3) 1 calc PR . 2
C712 C -1.2294(9) -0.5894(11) -0.4618(7) 0.175(7) Uani 0.717(3) 1 d P . 2
H71E H -1.2525 -0.6366 -0.4579 0.210 Uiso 0.717(3) 1 calc PR . 2
H71F H -1.1973 -0.5524 -0.4152 0.210 Uiso 0.717(3) 1 calc PR . 2
C713 C -1.1812(8) -0.5821(9) -0.4894(8) 0.168(7) Uani 0.717(3) 1 d P . 2
H71G H -1.1258 -0.5423 -0.4559 0.201 Uiso 0.717(3) 1 calc PR . 2
H71H H -1.1829 -0.6264 -0.5007 0.201 Uiso 0.717(3) 1 calc PR . 2
O5A O -1.2011(2) -0.47105(18) -0.6299(2) 0.097(2) Uani 0.717(3) 1 d P . 2
C510 C -1.2736(4) -0.5050(2) -0.6923(4) 0.126(5) Uani 0.717(3) 1 d P . 2
H51A H -1.2719 -0.5291 -0.7296 0.151 Uiso 0.717(3) 1 calc PR . 2
H51B H -1.3162 -0.5412 -0.6881 0.151 Uiso 0.717(3) 1 calc PR . 2
C511 C -1.2874(3) -0.4528(3) -0.7074(3) 0.0626(15) Uani 0.717(3) 1 d P . 2
H51C H -1.3219 -0.4509 -0.6923 0.075 Uiso 0.717(3) 1 calc PR . 2
H51D H -1.3130 -0.4630 -0.7577 0.075 Uiso 0.717(3) 1 calc PR . 2
C512 C -1.2105(3) -0.38569(18) -0.6699(2) 0.0424(9) Uani 0.717(3) 1 d P . 2
H51E H -1.1947 -0.3684 -0.7021 0.051 Uiso 0.717(3) 1 calc PR . 2
H51F H -1.2111 -0.3489 -0.6432 0.051 Uiso 0.717(3) 1 calc PR . 2
C513 C -1.1571(2) -0.4021(2) -0.62406(19) 0.0418(9) Uani 0.717(3) 1 d P . 2
H51G H -1.1186 -0.3966 -0.6371 0.050 Uiso 0.717(3) 1 calc PR . 2
H51H H -1.1278 -0.3693 -0.5758 0.050 Uiso 0.717(3) 1 calc PR . 2
O6 O -1.1780(2) -0.5948(3) -0.6589(2) 0.1077(15) Uani 1 1 d . . .
C600 C -1.1516(5) -0.5767(4) -0.7053(4) 0.145(4) Uani 1 1 d . . .
H60A H -1.1240 -0.5248 -0.6952 0.174 Uiso 1 1 calc R . .
H60B H -1.1962 -0.6022 -0.7539 0.174 Uiso 1 1 calc R . .
C601 C -1.0971(5) -0.6000(4) -0.6918(4) 0.158(5) Uani 1 1 d . . .
H60C H -1.0438 -0.5634 -0.6516 0.189 Uiso 1 1 calc R . .
H60D H -1.0937 -0.6116 -0.7326 0.189 Uiso 1 1 calc R . .
C602 C -1.1365(4) -0.6654(5) -0.6770(4) 0.113(2) Uani 1 1 d . . .
H60E H -1.1789 -0.7075 -0.7203 0.136 Uiso 1 1 calc R . .
H60F H -1.0980 -0.6755 -0.6477 0.136 Uiso 1 1 calc R . .
C603 C -1.1690(2) -0.6451(2) -0.6399(2) 0.0591(9) Uani 1 1 d . . .
H60G H -1.2203 -0.6869 -0.6523 0.071 Uiso 1 1 calc R C 1
H60H H -1.1323 -0.6267 -0.5893 0.071 Uiso 1 1 calc R C 1
C900 C -1.1319(6) -0.7321(7) -0.4850(7) 0.088(4) Uani 0.50 1 d P D 3
C901 C -1.0666(6) -0.6719(6) -0.4669(7) 0.092(4) Uani 0.50 1 d P D 3
H901 H -1.0445 -0.6692 -0.4945 0.111 Uiso 0.50 1 calc PR D 3
C902 C -1.0281(5) -0.6115(5) -0.4088(5) 0.071(3) Uani 0.50 1 d P D 3
H902 H -0.9811 -0.5690 -0.3974 0.085 Uiso 0.50 1 calc PR D 3
C903 C -1.0595(8) -0.6153(8) -0.3696(6) 0.093(4) Uani 0.50 1 d P D 3
H903 H -1.0352 -0.5764 -0.3291 0.111 Uiso 0.50 1 calc PR D 3
C904 C -1.1316(10) -0.6813(13) -0.3921(11) 0.166(10) Uani 0.50 1 d P D 3
H904 H -1.1603 -0.6869 -0.3700 0.199 Uiso 0.50 1 calc PR D 3
C905 C -1.1561(6) -0.7345(6) -0.4459(6) 0.070(2) Uani 0.50 1 d P D 3
H905 H -1.1979 -0.7802 -0.4550 0.084 Uiso 0.50 1 calc PR D 3
C906 C -1.1679(8) -0.7858(10) -0.5427(6) 0.095(6) Uani 0.50 1 d P D 3
H90A H -1.1382 -0.7722 -0.5657 0.142 Uiso 0.50 1 calc PR D 3
H90B H -1.2212 -0.7977 -0.5734 0.142 Uiso 0.50 1 calc PR D 3
H90C H -1.1708 -0.8272 -0.5318 0.142 Uiso 0.50 1 calc PR D 3

loop_
_atom_site_aniso_label
_atom_site_aniso_U_11
_atom_site_aniso_U_22
_atom_site_aniso_U_33
_atom_site_aniso_U_23
_atom_site_aniso_U_13
_atom_site_aniso_U_12
Ga1A 0.0356(5) 0.0161(4) 0.0247(3) 0.0077(2) 0.0096(3) 0.0206(4)
Ga1B 0.0603(13) 0.0129(4) 0.0276(7) 0.0130(4) 0.0287(8) 0.0177(7)
Ga1C 0.028(2) 0.061(4) 0.040(3) 0.009(3) 0.027(2) 0.015(2)
Ga1 0.00924(5) 0.01710(6) 0.01730(6) 0.00853(5) 0.00734(5) 0.00737(5)
Ga2 0.01095(5) 0.00848(5) 0.01406(6) 0.00115(4) 0.00458(5) 0.00227(4)
Ga3 0.01724(6) 0.01427(6) 0.01335(6) 0.00059(5) 0.00972(5) 0.00616(5)
Ga4 0.01454(6) 0.01779(6) 0.01141(5) 0.00859(5) 0.00841(5) 0.00785(5)
Ga5 0.01537(6) 0.01804(6) 0.01708(6) 0.01057(5) 0.00876(5) 0.01179(5)
Ga6 0.01305(6) 0.01703(6) 0.01800(6) 0.00535(5) 0.00888(5) 0.01020(5)
Ga7 0.01412(6) 0.01110(5) 0.01662(6) 0.00818(5) 0.00929(5) 0.00604(5)
Ga8 0.01274(5) 0.01775(6) 0.01303(5) 0.00575(5) 0.00925(5) 0.00891(5)
Ga9 0.01683(6) 0.00965(5) 0.01639(6) 0.00430(4) 0.00932(5) 0.00749(5)
Ga10 0.01092(5) 0.01158(5) 0.01575(6) 0.00660(4) 0.00851(5) 0.00401(4)
Ga20 0.01055(5) 0.01033(5) 0.01123(5) 0.00445(4) 0.00669(4) 0.00568(4)
Ga21 0.01046(5) 0.01033(5) 0.01120(5) 0.00496(4) 0.00680(4) 0.00495(4)
Ga22 0.00958(5) 0.01077(5) 0.01123(5) 0.00409(4) 0.00621(4) 0.00488(4)
Ga23 0.00964(5) 0.00936(5) 0.01132(5) 0.00380(4) 0.00618(4) 0.00429(4)
Ga24 0.00953(5) 0.01029(5) 0.01112(5) 0.00415(4) 0.00640(4) 0.00489(4)
Ga25 0.01714(6) 0.02103(7) 0.01227(5) 0.00768(5) 0.00910(5) 0.01363(6)
Ga26 0.00972(17) 0.00963(9) 0.00987(10) 0.00426(6) 0.00564(9) 0.00480(8)
Ga27 0.01094(19) 0.01182(19) 0.01279(16) 0.00587(14) 0.00693(14) 0.0067(2)
Ga98 0.024(6) 0.0069(9) 0.0146(11) 0.0026(7) 0.0072(18) 0.0045(17)
Ga99 0.0170(8) 0.0209(13) 0.0118(5) 0.0022(5) 0.0098(5) -0.0002(5)
Ga28 0.00972(5) 0.01017(5) 0.01135(5) 0.00309(4) 0.00504(4) 0.00508(4)
Ga29 0.00964(5) 0.01083(5) 0.01403(5) 0.00536(4) 0.00607(4) 0.00481(4)
Ga30 0.01126(5) 0.01527(6) 0.01117(5) 0.00548(4) 0.00667(4) 0.00558(5)
Ga31 0.01189(5) 0.01369(6) 0.01312(5) 0.00659(4) 0.00667(5) 0.00691(4)
Ga32 0.01020(5) 0.01348(5) 0.01235(5) 0.00501(4) 0.00618(4) 0.00542(4)
Ga33 0.01051(5) 0.01075(5) 0.01212(5) 0.00345(4) 0.00560(4) 0.00364(4)
Ga34 0.01212(5) 0.01432(6) 0.01094(5) 0.00346(4) 0.00658(4) 0.00573(5)
Ga40 0.01127(5) 0.01436(6) 0.01712(6) 0.00503(5) 0.00839(5) 0.00645(5)
Ga41 0.01762(6) 0.01670(6) 0.01687(6) 0.00927(5) 0.01101(5) 0.01152(5)
Ga42 0.01248(5) 0.01399(6) 0.01704(6) 0.00772(5) 0.00803(5) 0.00773(5)
Ga43 0.01466(6) 0.01269(5) 0.01376(6) 0.00638(4) 0.00904(5) 0.00659(5)
Ga44 0.01327(5) 0.01680(6) 0.01370(6) 0.00867(5) 0.00914(5) 0.00898(5)
Ga45 0.01316(6) 0.01289(5) 0.01406(6) 0.00181(4) 0.00820(5) 0.00552(5)
Ga46 0.01754(6) 0.01257(5) 0.01531(6) 0.00479(4) 0.01080(5) 0.00854(5)
Ga47 0.01185(5) 0.01100(5) 0.01626(6) 0.00392(4) 0.00654(5) 0.00516(4)
Ga48 0.01450(6) 0.01037(5) 0.01458(6) 0.00353(4) 0.00856(5) 0.00436(5)
Ga49 0.01103(5) 0.01476(6) 0.01663(6) 0.00881(5) 0.00848(5) 0.00752(5)
Ga50 0.01570(6) 0.01976(7) 0.01525(6) 0.00897(5) 0.01092(5) 0.01198(5)
Ga51 0.01170(5) 0.01156(5) 0.02043(7) 0.00377(5) 0.00767(5) 0.00663(5)
Ga52 0.02291(7) 0.01153(5) 0.01679(6) 0.00733(5) 0.01344(6) 0.00966(5)
Ga53 0.01100(5) 0.01223(5) 0.01707(6) 0.00797(5) 0.00724(5) 0.00560(4)
Ga54 0.01181(5) 0.01162(5) 0.01405(6) 0.00334(4) 0.00864(5) 0.00406(4)
Ga60 0.01106(5) 0.01635(6) 0.00999(5) 0.00394(4) 0.00416(4) 0.00531(5)
Si1 0.0198(2) 0.0381(3) 0.0277(2) 0.0186(2) 0.01007(19) 0.0191(2)
Si2 0.01351(17) 0.0274(2) 0.0355(3) 0.0167(2) 0.01527(18) 0.01121(17)
Si3 0.0194(2) 0.0335(3) 0.0267(3) -0.0090(2) -0.0044(2) 0.0121(2)
Si4 0.0317(3) 0.00901(16) 0.0335(3) 0.00169(17) 0.0160(2) 0.00343(17)
Si5 0.0256(2) 0.0364(3) 0.0179(2) -0.00117(19) 0.01140(18) 0.0175(2)
Si6 0.0187(2) 0.0227(2) 0.0279(3) -0.00671(19) 0.00971(19) 0.00442(18)
Si7 0.0254(2) 0.0391(3) 0.01238(17) 0.01165(18) 0.00984(16) 0.0197(2)
Si8 0.0266(2) 0.0352(3) 0.0271(2) 0.0237(2) 0.0195(2) 0.0167(2)
Si9 0.0235(2) 0.0210(2) 0.0268(2) 0.00939(17) 0.00777(18) 0.01620(18)
Si10 0.0348(3) 0.0362(3) 0.0211(2) 0.0171(2) 0.0141(2) 0.0256(3)
Si11 0.01642(19) 0.0303(3) 0.0344(3) 0.0032(2) 0.00948(19) 0.01661(19)
Si12 0.0244(2) 0.0229(2) 0.0328(3) 0.00187(19) 0.0151(2) 0.01389(19)
Si13 0.0226(2) 0.01339(17) 0.0372(3) 0.00927(17) 0.0203(2) 0.00590(16)
Si14 0.0352(3) 0.0328(3) 0.0377(3) 0.0291(3) 0.0247(3) 0.0236(2)
Si15 0.01522(17) 0.0283(2) 0.02139(19) 0.00775(16) 0.01192(15) 0.01328(16)
Si16 0.0282(2) 0.0424(3) 0.01912(19) 0.0152(2) 0.01891(19) 0.0237(2)
Si17 0.0296(2) 0.01657(18) 0.0269(2) 0.01081(16) 0.0134(2) 0.01527(18)
Si18 0.0314(9) 0.0118(5) 0.0192(5) 0.0045(4) 0.0138(6) 0.0121(6)
Si21 0.050(3) 0.0131(8) 0.0361(13) 0.0032(8) 0.0285(18) 0.0109(14)
Si19 0.01271(16) 0.01552(17) 0.0284(2) 0.00895(16) 0.01120(16) 0.00304(13)
Si20 0.0287(2) 0.0214(2) 0.0298(2) 0.01566(18) 0.0235(2) 0.01296(18)
N1 0.0114(4) 0.0255(6) 0.0253(6) 0.0137(5) 0.0098(4) 0.0106(4)
N2 0.0159(5) 0.0110(4) 0.0206(5) -0.0006(4) 0.0052(4) 0.0012(4)
N3 0.0189(5) 0.0206(5) 0.0153(5) -0.0025(4) 0.0096(4) 0.0064(4)
N4 0.0220(5) 0.0290(6) 0.0156(5) 0.0145(5) 0.0128(4) 0.0139(5)
N5 0.0248(6) 0.0268(6) 0.0210(5) 0.0142(5) 0.0112(5) 0.0199(5)
N6 0.0164(5) 0.0213(6) 0.0290(6) 0.0031(5) 0.0111(5) 0.0129(4)
N7 0.0220(5) 0.0156(5) 0.0286(6) 0.0151(4) 0.0176(5) 0.0109(4)
N8 0.0176(5) 0.0280(6) 0.0167(5) 0.0093(4) 0.0131(4) 0.0145(4)
N9 0.0319(7) 0.0123(4) 0.0229(6) 0.0065(4) 0.0163(5) 0.0130(5)
N10 0.0152(4) 0.0154(4) 0.0233(5) 0.0092(4) 0.0132(4) 0.0046(4)
C1C 0.0494(15) 0.0429(14) 0.0448(14) 0.0306(12) 0.0230(12) 0.0220(12)
C1B 0.073(2) 0.074(2) 0.0206(9) 0.0108(11) 0.0089(12) 0.053(2)
C1A 0.0324(12) 0.099(3) 0.069(2) 0.056(2) 0.0224(14) 0.0442(17)
C2C 0.0257(8) 0.0372(10) 0.0314(9) 0.0154(8) 0.0211(7) 0.0149(7)
C2B 0.0280(11) 0.0325(11) 0.0485(15) 0.0146(11) 0.0026(10) -0.0032(9)
C2A 0.0589(19) 0.088(3) 0.099(3) 0.058(2) 0.063(2) 0.061(2)
C3C 0.0280(9) 0.0299(10) 0.0410(12) 0.0087(9) 0.0080(9) 0.0154(8)
C3B 0.0208(17) 0.028(2) 0.064(5) 0.004(2) 0.003(2) 0.0003(14)
C3A 0.067(6) 0.095(8) 0.028(2) 0.025(3) 0.022(3) 0.051(6)
C3D 0.021(2) 0.024(2) 0.058(6) -0.002(3) -0.017(3) -0.0014(18)
C3E 0.059(5) 0.082(7) 0.024(2) 0.028(3) 0.024(3) 0.048(5)
C4C 0.058(7) 0.018(3) 0.034(5) -0.001(3) 0.030(5) 0.008(3)
C4B 0.066(2) 0.0176(8) 0.0601(19) 0.0148(10) -0.0074(16) 0.0111(11)
C4A 0.042(4) 0.018(2) 0.039(4) 0.008(2) 0.028(3) 0.010(2)
C4D 0.075(7) 0.043(3) 0.166(12) 0.067(5) 0.084(8) 0.028(4)
C4E 0.076(6) 0.038(4) 0.046(4) -0.008(3) 0.004(3) 0.042(5)
C5C 0.0305(10) 0.0552(15) 0.0278(9) -0.0027(9) 0.0094(8) 0.0283(11)
C5B 0.0352(12) 0.0656(19) 0.0287(10) 0.0065(11) 0.0227(10) 0.0091(12)
C5A 0.068(2) 0.0581(19) 0.0416(14) -0.0043(13) 0.0170(14) 0.0473(18)
C6C 0.0274(9) 0.0370(11) 0.0214(8) 0.0018(7) 0.0022(7) 0.0145(8)
C6B 0.0379(14) 0.101(3) 0.0327(13) -0.0381(16) 0.0001(11) 0.0288(17)
C6A 0.0347(14) 0.0450(18) 0.147(5) 0.049(2) 0.045(2) 0.0150(13)
C7C 0.0307(9) 0.0306(9) 0.0226(8) 0.0087(7) 0.0070(7) 0.0113(8)
C7B 0.074(2) 0.0524(15) 0.0229(9) 0.0187(10) 0.0318(12) 0.0331(15)
C7A 0.0319(12) 0.087(3) 0.0306(11) 0.0024(13) 0.0018(9) 0.0380(15)
C8C 0.0497(14) 0.0438(13) 0.0406(12) 0.0303(11) 0.0266(11) 0.0317(12)
C8B 0.0332(11) 0.0393(12) 0.0344(11) 0.0218(10) 0.0134(9) 0.0001(9)
C8A 0.0544(16) 0.0631(19) 0.077(2) 0.0485(18) 0.0568(18) 0.0371(15)
C9C 0.0301(10) 0.0449(13) 0.0545(15) 0.0228(12) 0.0212(10) 0.0280(10)
C9B 0.0632(18) 0.0483(15) 0.0301(10) 0.0097(10) 0.0153(11) 0.0447(15)
C9A 0.0452(15) 0.0277(10) 0.070(2) 0.0257(12) 0.0231(14) 0.0207(10)
C10C 0.0516(16) 0.0636(19) 0.0354(12) 0.0217(12) 0.0300(12) 0.0342(15)
C10B 0.0492(17) 0.0513(17) 0.0224(10) 0.0025(10) 0.0103(10) 0.0020(13)
C10A 0.136(4) 0.112(4) 0.0389(15) 0.048(2) 0.042(2) 0.108(4)
C11C 0.0226(9) 0.070(2) 0.0617(19) 0.0343(17) 0.0211(11) 0.0232(12)
C11B 0.0324(12) 0.070(2) 0.069(2) 0.0395(18) 0.0230(14) 0.0339(14)
C11A 0.0241(11) 0.092(3) 0.089(3) -0.056(2) -0.0113(14) 0.0348(15)
C12C 0.0300(10) 0.0407(12) 0.0337(11) -0.0052(9) 0.0072(8) 0.0184(9)
C12B 0.0401(13) 0.0597(18) 0.0582(18) -0.0105(14) 0.0215(13) 0.0319(13)
C12A 0.069(2) 0.0284(12) 0.056(2) 0.0119(12) 0.0270(18) 0.0069(14)
C13C 0.0480(13) 0.0147(6) 0.0465(13) 0.0134(7) 0.0298(11) 0.0096(8)
C13B 0.0230(8) 0.0240(8) 0.0412(12) 0.0103(8) 0.0086(8) 0.0057(7)
C13A 0.0321(11) 0.0397(13) 0.074(2) 0.0059(13) 0.0372(14) 0.0119(10)
C14C 0.0609(17) 0.0440(13) 0.0414(13) 0.0309(11) 0.0357(13) 0.0259(13)
C14B 0.0316(11) 0.0597(18) 0.0573(17) 0.0470(16) 0.0145(11) 0.0196(12)
C14A 0.091(3) 0.086(3) 0.082(2) 0.063(2) 0.063(2) 0.080(3)
C15C 0.0193(6) 0.0403(10) 0.0223(7) 0.0095(7) 0.0104(6) 0.0160(7)
C15B 0.0202(7) 0.0509(13) 0.0337(9) 0.0139(9) 0.0193(7) 0.0188(8)
C15A 0.0307(9) 0.0343(10) 0.0446(12) 0.0119(9) 0.0201(9) 0.0236(8)
C16C 0.0331(10) 0.0525(14) 0.0229(8) 0.0061(8) 0.0182(7) 0.0242(10)
C16B 0.0406(11) 0.0797(19) 0.0237(8) 0.0279(10) 0.0236(8) 0.0443(13)
C16A 0.0601(17) 0.0501(14) 0.0437(13) 0.0312(12) 0.0416(13) 0.0338(13)
C17C 0.0412(11) 0.0308(9) 0.0273(9) 0.0097(7) 0.0126(8) 0.0241(9)
C17B 0.0444(15) 0.0498(16) 0.0511(16) 0.0302(14) 0.0308(13) 0.0164(12)
C17A 0.083(2) 0.0445(15) 0.0403(13) 0.0109(11) 0.0163(14) 0.0535(17)
C18C 0.0524(17) 0.0305(11) 0.0411(14) -0.0091(10) 0.0040(12) 0.0206(12)
C18B 0.083(3) 0.0496(18) 0.070(2) 0.0020(16) 0.056(2) 0.0295(19)
C18A 0.079(4) 0.0279(19) 0.0234(17) 0.0115(14) 0.028(2) 0.034(3)
C18D 0.159(19) 0.033(4) 0.030(4) 0.012(3) 0.038(7) 0.056(8)
C19C 0.0175(6) 0.0255(7) 0.0249(7) 0.0056(6) 0.0096(6) 0.0034(6)
C19B 0.0269(9) 0.0162(6) 0.0452(12) 0.0097(7) 0.0150(8) 0.0054(6)
C19A 0.0181(7) 0.0368(10) 0.0435(12) 0.0184(9) 0.0178(8) 0.0119(7)
C20C 0.0384(11) 0.0307(9) 0.0456(12) 0.0253(9) 0.0334(10) 0.0162(8)
C20B 0.0373(11) 0.0350(10) 0.0246(8) 0.0132(7) 0.0195(8) 0.0122(8)
C20A 0.0652(18) 0.0436(13) 0.0554(16) 0.0294(12) 0.0478(15) 0.0397(14)
Li1 0.052(3) 0.032(2) 0.031(2) 0.0101(18) 0.002(2) 0.020(2)
O1 0.0694(16) 0.0391(10) 0.0245(8) 0.0164(7) 0.0059(9) 0.0188(10)
O2 0.0261(6) 0.0238(6) 0.0247(6) 0.0090(5) 0.0117(5) 0.0108(5)
O3 0.0193(9) 0.0231(10) 0.0416(14) 0.0057(9) 0.0120(9) 0.0092(8)
O3A 0.031(2) 0.035(2) 0.0282(19) 0.0044(16) 0.0105(16) 0.0176(18)
O4 0.0529(11) 0.0268(7) 0.0349(8) 0.0135(6) 0.0252(8) 0.0193(7)
C100 0.070(3) 0.068(3) 0.0420(17) 0.0243(17) 0.0151(17) 0.032(2)
C111 0.080(6) 0.100(7) 0.043(4) 0.014(5) 0.022(4) 0.001(6)
C112 0.186(11) 0.098(6) 0.047(4) 0.055(4) 0.065(6) 0.107(8)
C101 0.124(12) 0.053(5) 0.041(5) 0.034(5) 0.038(6) 0.058(8)
C102 0.053(5) 0.066(6) 0.035(4) 0.005(4) 0.017(3) 0.038(5)
C103 0.085(3) 0.0529(18) 0.0219(10) 0.0143(11) 0.0081(13) 0.0358(19)
C200 0.0289(15) 0.0324(16) 0.0310(16) 0.0151(13) 0.0152(13) 0.0085(13)
C201 0.051(3) 0.041(2) 0.045(2) 0.0037(18) 0.036(2) 0.004(2)
C202 0.040(2) 0.047(3) 0.036(2) -0.0029(18) 0.0207(18) -0.0035(19)
C203 0.0311(18) 0.0280(17) 0.0377(19) 0.0071(14) 0.0212(16) 0.0082(13)
C210 0.055(4) 0.025(2) 0.025(2) 0.0132(18) 0.019(3) 0.021(3)
C211 0.058(5) 0.029(3) 0.020(2) 0.0062(19) 0.012(3) 0.018(3)
C212 0.026(2) 0.0172(16) 0.0240(19) 0.0033(14) 0.0092(16) 0.0094(15)
C213 0.029(3) 0.019(2) 0.024(2) 0.0067(15) 0.013(2) 0.0068(18)
C300 0.0254(13) 0.0201(11) 0.0386(17) 0.0059(11) 0.0105(12) 0.0105(10)
C301 0.0388(18) 0.0322(16) 0.0341(17) 0.0073(13) 0.0187(15) 0.0210(14)
C302 0.0233(12) 0.0302(14) 0.0374(16) 0.0116(12) 0.0176(12) 0.0149(11)
C303 0.0190(10) 0.0208(10) 0.0263(12) 0.0073(9) 0.0113(9) 0.0087(8)
C310 0.028(2) 0.032(3) 0.034(3) 0.009(2) 0.017(2) 0.016(2)
C311 0.037(3) 0.058(5) 0.040(3) 0.023(3) 0.026(3) 0.031(3)
C312 0.036(3) 0.061(5) 0.049(4) 0.033(4) 0.029(3) 0.029(3)
C313 0.028(3) 0.041(3) 0.033(3) 0.017(2) 0.013(2) 0.016(2)
C400 0.0586(17) 0.0400(13) 0.0431(14) 0.0206(11) 0.0335(13) 0.0276(13)
C401 0.061(2) 0.0372(13) 0.0543(18) 0.0244(13) 0.0334(16) 0.0199(13)
C402 0.072(2) 0.0331(12) 0.0435(14) 0.0147(10) 0.0339(15) 0.0280(14)
C403 0.0291(9) 0.0328(10) 0.0290(9) 0.0113(7) 0.0143(7) 0.0145(8)
Br1 0.0127(4) 0.0341(6) 0.0253(5) 0.0041(3) 0.0036(3) 0.0078(3)
Li2 0.040(7) 0.022(5) 0.036(6) 0.018(5) 0.030(6) 0.020(5)
O5 0.123(9) 0.031(3) 0.065(6) 0.032(4) 0.063(6) 0.046(5)
C500 0.21(3) 0.121(16) 0.106(13) 0.100(14) 0.125(17) 0.150(19)
C501 0.079(11) 0.069(10) 0.112(15) 0.065(11) 0.067(11) 0.059(10)
C502 0.033(5) 0.040(6) 0.123(18) 0.044(9) 0.009(7) 0.020(5)
C503 0.029(5) 0.042(6) 0.065(9) -0.027(6) 0.015(6) 0.007(4)
O7 0.028(2) 0.0155(17) 0.058(4) -0.002(2) 0.029(3) 0.0061(17)
C700 0.027(3) 0.024(3) 0.060(6) -0.006(3) 0.026(4) 0.000(3)
C701 0.023(4) 0.025(4) 0.146(17) 0.009(6) 0.030(6) 0.009(3)
C702 0.028(4) 0.033(4) 0.081(8) -0.018(5) 0.029(5) 0.006(3)
C703 0.024(3) 0.020(2) 0.036(4) -0.005(2) 0.013(3) 0.007(2)
Br1A 0.0456(12) 0.344(7) 0.122(3) -0.110(3) 0.0099(13) 0.053(2)
Li2A 0.101(10) 0.093(9) 0.061(7) 0.025(6) 0.043(7) 0.045(8)
O7A 0.165(6) 0.186(7) 0.135(5) 0.124(5) 0.120(5) 0.156(6)
C710 0.056(3) 0.074(4) 0.077(4) 0.020(3) 0.025(3) 0.038(3)
C711 0.105(7) 0.130(9) 0.113(7) 0.075(7) 0.065(6) 0.085(7)
C712 0.222(15) 0.36(2) 0.134(10) 0.168(14) 0.135(11) 0.234(17)
C713 0.207(13) 0.34(2) 0.233(14) 0.250(16) 0.188(12) 0.245(16)
O5A 0.067(2) 0.0345(15) 0.061(2) 0.0267(15) -0.0275(18) -0.0066(15)
C510 0.082(4) 0.0254(17) 0.091(4) 0.019(2) -0.051(4) -0.004(2)
C511 0.053(3) 0.036(2) 0.055(3) 0.0180(19) 0.011(2) 0.0101(19)
C512 0.063(2) 0.0274(13) 0.0372(16) 0.0141(12) 0.0357(17) 0.0161(15)
C513 0.0427(18) 0.0318(14) 0.0331(15) 0.0025(12) 0.0236(14) 0.0071(13)
O6 0.063(2) 0.138(4) 0.100(3) 0.039(3) 0.042(2) 0.042(2)
C600 0.182(8) 0.089(4) 0.098(5) -0.005(4) 0.109(6) 0.008(5)
C601 0.114(5) 0.131(6) 0.154(7) -0.050(5) 0.103(6) 0.010(5)
C602 0.081(4) 0.147(7) 0.095(5) 0.015(4) 0.040(4) 0.064(5)
C603 0.0463(17) 0.068(2) 0.064(2) 0.0223(19) 0.0234(16) 0.0374(18)
C900 0.059(5) 0.093(8) 0.084(7) -0.003(6) 0.005(5) 0.061(6)
C901 0.052(5) 0.071(6) 0.099(8) 0.005(5) -0.006(5) 0.044(5)
C902 0.046(4) 0.058(5) 0.086(6) 0.022(4) 0.017(4) 0.030(4)
C903 0.110(9) 0.136(11) 0.066(6) 0.058(7) 0.037(6) 0.095(9)
C904 0.125(12) 0.30(3) 0.23(2) 0.24(2) 0.131(14) 0.158(16)
C905 0.067(6) 0.064(6) 0.077(6) 0.033(5) 0.040(5) 0.032(5)
C906 0.063(7) 0.128(13) 0.058(7) 0.005(8) 0.001(6) 0.063(8)

loop_
_atom_type_symbol
_atom_type_description
_atom_type_scat_dispersion_real
_atom_type_scat_dispersion_imag
_atom_type_scat_source
C C -0.0150 0.0000 'Cromer, Liberman, Acta Cryst. 18, 17 (1965) & A37, 267 (1981)'
H H 0.0000 0.0000 'Cromer, Liberman, Acta Cryst. 18, 17 (1965) & A37, 267 (1981)'
Li Li -0.0080 0.0000 'Cromer, Liberman, Acta Cryst. 18, 17 (1965) & A37, 267 (1981)'
N N -0.0180 0.0010 'Cromer, Liberman, Acta Cryst. 18, 17 (1965) & A37, 267 (1981)'
O O -0.0200 0.0010 'Cromer, Liberman, Acta Cryst. 18, 17 (1965) & A37, 267 (1981)'
Si Si -0.0230 0.0180 'Cromer, Liberman, Acta Cryst. 18, 17 (1965) & A37, 267 (1981)'
Ga Ga 0.0930 0.4810 'Cromer, Liberman, Acta Cryst. 18, 17 (1965) & A37, 267 (1981)'
Br Br 0.0930 0.7660 'Cromer, Liberman, Acta Cryst. 18, 17 (1965) & A37, 267 (1981)'

loop_
_geom_angle_atom_site_label_1
_geom_angle_atom_site_label_2
_geom_angle_atom_site_label_3
_geom_angle
_geom_angle_site_symmetry_1
_geom_angle_site_symmetry_3
_geom_angle_publ_flag
Ga1C Ga1A Ga1C 90.0(2) . 2_133 ?
Ga1C Ga1A Ga1B 42.4(3) . 2_133 ?
Ga1C Ga1A Ga1B 47.6(3) 2_133 2_133 ?
Ga1C Ga1A Ga1A 48.0(3) . 2_133 ?
Ga1C Ga1A Ga1A 41.9(2) 2_133 2_133 ?
Ga1B Ga1A Ga1A 6.03(13) 2_133 2_133 ?
Ga1C Ga1A Ga99 123.2(3) . . ?
Ga1C Ga1A Ga99 145.8(3) 2_133 . ?
Ga1B Ga1A Ga99 163.0(2) 2_133 . ?
Ga1A Ga1A Ga99 168.8(2) 2_133 . ?
Ga1C Ga1A Ga27 123.8(3) . . ?
Ga1C Ga1A Ga27 145.4(3) 2_133 . ?
Ga1B Ga1A Ga27 163.9(2) 2_133 . ?
Ga1A Ga1A Ga27 169.65(17) 2_133 . ?
Ga99 Ga1A Ga27 0.88(15) . . ?
Ga1C Ga1A Ga29 75.6(2) . 2_133 ?
Ga1C Ga1A Ga29 139.7(2) 2_133 2_133 ?
Ga1B Ga1A Ga29 110.54(12) 2_133 2_133 ?
Ga1A Ga1A Ga29 113.61(14) 2_133 2_133 ?
Ga99 Ga1A Ga29 65.39(10) . 2_133 ?
Ga27 Ga1A Ga29 65.23(5) . 2_133 ?
Ga1C Ga1A Ga25 154.7(3) . 2_133 ?
Ga1C Ga1A Ga25 85.6(2) 2_133 2_133 ?
Ga1B Ga1A Ga25 129.13(18) 2_133 2_133 ?
Ga1A Ga1A Ga25 123.21(14) 2_133 2_133 ?
Ga99 Ga1A Ga25 67.80(13) . 2_133 ?
Ga27 Ga1A Ga25 66.99(6) . 2_133 ?
Ga29 Ga1A Ga25 91.84(7) 2_133 2_133 ?
Ga1C Ga1A Ga22 118.9(3) . . ?
Ga1C Ga1A Ga22 98.7(2) 2_133 . ?
Ga1B Ga1A Ga22 115.29(5) 2_133 . ?
Ga1A Ga1A Ga22 115.77(12) 2_133 . ?
Ga99 Ga1A Ga22 59.96(10) . . ?
Ga27 Ga1A Ga22 60.44(5) . . ?
Ga29 Ga1A Ga22 121.36(5) 2_133 . ?
Ga25 Ga1A Ga22 86.46(7) 2_133 . ?
Ga1C Ga1A Ga21 76.2(3) . . ?
Ga1C Ga1A Ga21 131.4(2) 2_133 . ?
Ga1B Ga1A Ga21 104.13(18) 2_133 . ?
Ga1A Ga1A Ga21 109.43(15) 2_133 . ?
Ga99 Ga1A Ga21 59.46(13) . . ?
Ga27 Ga1A Ga21 60.34(6) . . ?
Ga29 Ga1A Ga21 81.97(6) 2_133 . ?
Ga25 Ga1A Ga21 124.41(6) 2_133 . ?
Ga22 Ga1A Ga21 53.29(4) . . ?
Ga1C Ga1A Ga28 137.7(2) . . ?
Ga1C Ga1A Ga28 55.2(2) 2_133 . ?
Ga1B Ga1A Ga28 98.52(13) 2_133 . ?
Ga1A Ga1A Ga28 93.96(13) 2_133 . ?
Ga99 Ga1A Ga28 91.23(11) . . ?
Ga27 Ga1A Ga28 91.01(7) . . ?
Ga29 Ga1A Ga28 146.38(9) 2_133 . ?
Ga25 Ga1A Ga28 55.82(5) 2_133 . ?
Ga22 Ga1A Ga28 54.70(4) . . ?
Ga21 Ga1A Ga28 107.54(6) . . ?
Ga1C Ga1B Ga1C 89.7(3) 2_133 . ?
Ga1C Ga1B Ga1A 41.9(3) 2_133 2_133 ?
Ga1C Ga1B Ga1A 47.9(2) . 2_133 ?
Ga1C Ga1B Ga1B 47.5(3) 2_133 2_133 ?
Ga1C Ga1B Ga1B 42.3(3) . 2_133 ?
Ga1A Ga1B Ga1B 6.00(13) 2_133 2_133 ?
Ga1C Ga1B Ga99 154.5(3) 2_133 . ?
Ga1C Ga1B Ga99 111.8(4) . . ?
Ga1A Ga1B Ga99 157.7(3) 2_133 . ?
Ga1B Ga1B Ga99 151.7(4) 2_133 . ?
Ga1C Ga1B Ga25 95.6(3) 2_133 2_133 ?
Ga1C Ga1B Ga25 157.5(2) . 2_133 ?
Ga1A Ga1B Ga25 132.5(3) 2_133 2_133 ?
Ga1B Ga1B Ga25 138.3(4) 2_133 2_133 ?
Ga99 Ga1B Ga25 69.82(15) . 2_133 ?
Ga1C Ga1B Ga27 154.1(3) 2_133 . ?
Ga1C Ga1B Ga27 112.7(3) . . ?
Ga1A Ga1B Ga27 158.8(3) 2_133 . ?
Ga1B Ga1B Ga27 152.9(4) 2_133 . ?
Ga99 Ga1B Ga27 1.16(15) . . ?
Ga25 Ga1B Ga27 68.69(7) 2_133 . ?
Ga1C Ga1B Ga29 141.5(3) 2_133 2_133 ?
Ga1C Ga1B Ga29 69.9(2) . 2_133 ?
Ga1A Ga1B Ga29 109.46(11) 2_133 2_133 ?
Ga1B Ga1B Ga29 105.85(19) 2_133 2_133 ?
Ga99 Ga1B Ga29 62.45(12) . 2_133 ?
Ga25 Ga1B Ga29 92.99(9) 2_133 2_133 ?
Ga27 Ga1B Ga29 62.51(9) . 2_133 ?
Ga1C Ga1B Ga28 60.5(3) 2_133 . ?
Ga1C Ga1B Ga28 139.4(2) . . ?
Ga1A Ga1B Ga28 98.96(16) 2_133 . ?
Ga1B Ga1B Ga28 103.2(2) 2_133 . ?
Ga99 Ga1B Ga28 94.04(12) . . ?
Ga25 Ga1B Ga28 60.01(10) 2_133 . ?
Ga27 Ga1B Ga28 93.61(7) . . ?
Ga29 Ga1B Ga28 150.14(10) 2_133 . ?
Ga1C Ga1B Ga22 101.7(3) 2_133 . ?
Ga1C Ga1B Ga22 111.0(3) . . ?
Ga1A Ga1B Ga22 114.88(8) 2_133 . ?
Ga1B Ga1B Ga22 113.56(19) 2_133 . ?
Ga99 Ga1B Ga22 58.78(12) . . ?
Ga25 Ga1B Ga22 89.31(8) 2_133 . ?
Ga27 Ga1B Ga22 59.26(7) . . ?
Ga29 Ga1B Ga22 115.94(16) 2_133 . ?
Ga28 Ga1B Ga22 56.24(5) . . ?
Ga1C Ga1B Ga24 100.6(3) 2_133 2_133 ?
Ga1C Ga1B Ga24 99.7(2) . 2_133 ?
Ga1A Ga1B Ga24 102.39(10) 2_133 2_133 ?
Ga1B Ga1B Ga24 104.36(18) 2_133 2_133 ?
Ga99 Ga1B Ga24 89.41(14) . 2_133 ?
Ga25 Ga1B Ga24 57.90(9) 2_133 2_133 ?
Ga27 Ga1B Ga24 88.56(8) . 2_133 ?
Ga29 Ga1B Ga24 54.06(5) 2_133 2_133 ?
Ga28 Ga1B Ga24 111.72(18) . 2_133 ?
Ga22 Ga1B Ga24 141.83(9) . 2_133 ?
Ga1A Ga1C Ga1B 95.7(3) . 2_133 ?
Ga1A Ga1C Ga1B 6.26(16) . . ?
Ga1B Ga1C Ga1B 90.3(3) 2_133 . ?
Ga1A Ga1C Ga1A 90.0(2) . 2_133 ?
Ga1B Ga1C Ga1A 6.47(18) 2_133 2_133 ?
Ga1B Ga1C Ga1A 84.4(2) . 2_133 ?
Ga1A Ga1C Ga26 117.2(4) . . ?
Ga1B Ga1C Ga26 145.6(5) 2_133 . ?
Ga1B Ga1C Ga26 123.1(4) . . ?
Ga1A Ga1C Ga26 151.9(4) 2_133 . ?
Ga1A Ga1C Ga1C 48.1(2) . 2_133 ?
Ga1B Ga1C Ga1C 47.8(3) 2_133 2_133 ?
Ga1B Ga1C Ga1C 42.5(3) . 2_133 ?
Ga1A Ga1C Ga1C 42.0(2) 2_133 2_133 ?
Ga26 Ga1C Ga1C 164.2(6) . 2_133 ?
Ga1A Ga1C Ga98 116.6(4) . . ?
Ga1B Ga1C Ga98 146.0(5) 2_133 . ?
Ga1B Ga1C Ga98 122.5(5) . . ?
Ga1A Ga1C Ga98 152.3(4) 2_133 . ?
Ga26 Ga1C Ga98 0.93(19) . . ?
Ga1C Ga1C Ga98 163.4(6) 2_133 . ?
Ga1A Ga1C Ga28 154.3(4) . 2_133 ?
Ga1B Ga1C Ga28 85.4(3) 2_133 2_133 ?
Ga1B Ga1C Ga28 150.8(4) . 2_133 ?
Ga1A Ga1C Ga28 89.3(3) 2_133 2_133 ?
Ga26 Ga1C Ga28 69.27(15) . 2_133 ?
Ga1C Ga1C Ga28 126.4(5) 2_133 2_133 ?
Ga98 Ga1C Ga28 70.1(2) . 2_133 ?
Ga1A Ga1C Ga29 70.9(3) . 2_133 ?
Ga1B Ga1C Ga29 143.4(4) 2_133 2_133 ?
Ga1B Ga1C Ga29 73.7(3) . 2_133 ?
Ga1A Ga1C Ga29 138.1(3) 2_133 2_133 ?
Ga26 Ga1C Ga29 63.71(17) . 2_133 ?
Ga1C Ga1C Ga29 109.5(4) 2_133 2_133 ?
Ga98 Ga1C Ga29 63.8(2) . 2_133 ?
Ga28 Ga1C Ga29 92.97(17) 2_133 2_133 ?
Ga1A Ga1C Ga20 117.5(3) . . ?
Ga1B Ga1C Ga20 94.6(3) 2_133 . ?
Ga1B Ga1C Ga20 121.2(3) . . ?
Ga1A Ga1C Ga20 99.9(3) 2_133 . ?
Ga26 Ga1C Ga20 62.71(15) . . ?
Ga1C Ga1C Ga20 115.9(4) 2_133 . ?
Ga98 Ga1C Ga20 62.3(2) . . ?
Ga28 Ga1C Ga20 87.91(19) 2_133 . ?
Ga29 Ga1C Ga20 122.0(2) 2_133 . ?
Ga1A Ga1C Ga21 73.4(3) . . ?
Ga1B Ga1C Ga21 129.8(3) 2_133 . ?
Ga1B Ga1C Ga21 79.3(3) . . ?
Ga1A Ga1C Ga21 130.8(3) 2_133 . ?
Ga26 Ga1C Ga21 58.51(17) . . ?
Ga1C Ga1C Ga21 107.2(4) 2_133 . ?
Ga98 Ga1C Ga21 57.6(2) . . ?
Ga28 Ga1C Ga21 124.71(19) 2_133 . ?
Ga29 Ga1C Ga21 80.2(2) 2_133 . ?
Ga20 Ga1C Ga21 53.75(12) . . ?
N1 Ga1 Ga32 125.86(5) . . ?
N1 Ga1 Ga49 129.51(5) . . ?
Ga32 Ga1 Ga49 91.976(14) . . ?
N1 Ga1 Ga40 125.55(6) . . ?
Ga32 Ga1 Ga40 93.70(3) . . ?
Ga49 Ga1 Ga40 75.81(2) . . ?
N2 Ga2 Ga33 125.65(6) . . ?
N2 Ga2 Ga47 127.65(6) . . ?
Ga33 Ga2 Ga47 92.97(4) . . ?
N2 Ga2 Ga48 122.96(6) . . ?
Ga33 Ga2 Ga48 93.32(2) . . ?
Ga47 Ga2 Ga48 82.25(4) . . ?
N3 Ga3 Ga34 127.53(6) . . ?
N3 Ga3 Ga45 129.41(5) . . ?
Ga34 Ga3 Ga45 91.204(17) . . ?
N3 Ga3 Ga46 125.28(6) . . ?
Ga34 Ga3 Ga46 92.205(18) . . ?
Ga45 Ga3 Ga46 75.86(3) . . ?
N4 Ga4 Ga30 125.14(6) . . ?
N4 Ga4 Ga43 130.59(5) . . ?
Ga30 Ga4 Ga43 94.13(4) . . ?
N4 Ga4 Ga44 123.25(5) . . ?
Ga30 Ga4 Ga44 93.38(2) . . ?
Ga43 Ga4 Ga44 76.26(3) . . ?
N5 Ga5 Ga31 123.42(6) . . ?
N5 Ga5 Ga41 128.33(5) . . ?
Ga31 Ga5 Ga41 92.06(2) . . ?
N5 Ga5 Ga42 125.25(6) . . ?
Ga31 Ga5 Ga42 92.66(4) . . ?
Ga41 Ga5 Ga42 83.52(3) . . ?
N6 Ga6 Ga51 125.43(5) . . ?
N6 Ga6 Ga50 126.38(6) . . ?
Ga51 Ga6 Ga50 76.74(3) . . ?
N6 Ga6 Ga41 127.71(6) . . ?
Ga51 Ga6 Ga41 71.59(3) . . ?
Ga50 Ga6 Ga41 104.863(14) . . ?
N6 Ga6 Ga40 128.54(6) . . ?
Ga51 Ga6 Ga40 105.83(5) . . ?
Ga50 Ga6 Ga40 65.44(2) . . ?
Ga41 Ga6 Ga40 61.24(2) . . ?
N7 Ga7 Ga52 128.57(5) . . ?
N7 Ga7 Ga53 121.94(5) . . ?
Ga52 Ga7 Ga53 82.229(16) . . ?
N7 Ga7 Ga43 124.94(5) . . ?
Ga52 Ga7 Ga43 106.25(2) . . ?
Ga53 Ga7 Ga43 64.46(3) . . ?
N7 Ga7 Ga42 127.41(5) . . ?
Ga52 Ga7 Ga42 71.61(3) . . ?
Ga53 Ga7 Ga42 107.432(17) . . ?
Ga43 Ga7 Ga42 60.89(4) . . ?
N8 Ga8 Ga54 126.55(6) . . ?
N8 Ga8 Ga50 122.70(5) . 2_133 ?
Ga54 Ga8 Ga50 82.695(15) . 2_133 ?
N8 Ga8 Ga45 124.27(5) . . ?
Ga54 Ga8 Ga45 108.19(4) . . ?
Ga50 Ga8 Ga45 69.39(3) 2_133 . ?
N8 Ga8 Ga44 126.94(4) . . ?
Ga54 Ga8 Ga44 67.85(3) . . ?
Ga50 Ga8 Ga44 108.967(19) 2_133 . ?
Ga45 Ga8 Ga44 62.270(14) . . ?
N9 Ga9 Ga51 123.58(6) . 2_133 ?
N9 Ga9 Ga52 121.82(5) . 2_133 ?
Ga51 Ga9 Ga52 88.92(3) 2_133 2_133 ?
N9 Ga9 Ga47 127.50(6) . . ?
Ga51 Ga9 Ga47 107.24(2) 2_133 . ?
Ga52 Ga9 Ga47 66.99(2) 2_133 . ?
N9 Ga9 Ga46 128.39(5) . . ?
Ga51 Ga9 Ga46 66.09(3) 2_133 . ?
Ga52 Ga9 Ga46 107.977(12) 2_133 . ?
Ga47 Ga9 Ga46 60.02(2) . . ?
N10 Ga10 Ga54 123.22(6) . 2_133 ?
N10 Ga10 Ga53 128.30(5) . 2_133 ?
Ga54 Ga10 Ga53 79.90(4) 2_133 2_133 ?
N10 Ga10 Ga48 128.46(5) . . ?
Ga54 Ga10 Ga48 106.31(2) 2_133 . ?
Ga53 Ga10 Ga48 69.90(2) 2_133 . ?
N10 Ga10 Ga49 123.98(5) . . ?
Ga54 Ga10 Ga49 66.61(2) 2_133 . ?
Ga53 Ga10 Ga49 107.43(3) 2_133 . ?
Ga48 Ga10 Ga49 61.958(13) . . ?
Ga24 Ga20 Ga49 157.498(11) . . ?
Ga24 Ga20 Ga21 108.00(3) . . ?
Ga49 Ga20 Ga21 94.45(3) . . ?
Ga24 Ga20 Ga26 129.12(4) . . ?
Ga49 Ga20 Ga26 64.03(5) . . ?
Ga21 Ga20 Ga26 59.30(2) . . ?
Ga24 Ga20 Ga25 61.504(12) . . ?
Ga49 Ga20 Ga25 103.692(15) . . ?
Ga21 Ga20 Ga25 134.33(3) . . ?
Ga26 Ga20 Ga25 91.72(3) . . ?
Ga24 Ga20 Ga48 97.297(19) . . ?
Ga49 Ga20 Ga48 60.22(2) . . ?
Ga21 Ga20 Ga48 154.664(12) . . ?
Ga26 Ga20 Ga48 105.43(3) . . ?
Ga25 Ga20 Ga48 60.13(3) . . ?
Ga24 Ga20 Ga33 62.70(3) . . ?
Ga49 Ga20 Ga33 110.24(4) . . ?
Ga21 Ga20 Ga33 106.15(3) . . ?
Ga26 Ga20 Ga33 162.17(2) . . ?
Ga25 Ga20 Ga33 106.101(19) . . ?
Ga48 Ga20 Ga33 83.94(4) . . ?
Ga24 Ga20 Ga98 135.3(9) . . ?
Ga49 Ga20 Ga98 58.5(8) . . ?
Ga21 Ga20 Ga98 59.23(15) . . ?
Ga26 Ga20 Ga98 6.2(9) . . ?
Ga25 Ga20 Ga98 95.7(6) . . ?
Ga48 Ga20 Ga98 103.3(4) . . ?
Ga33 Ga20 Ga98 157.7(7) . . ?
Ga24 Ga20 Ga32 106.791(13) . . ?
Ga49 Ga20 Ga32 82.591(16) . . ?
Ga21 Ga20 Ga32 60.73(4) . . ?
Ga26 Ga20 Ga32 106.36(3) . . ?
Ga25 Ga20 Ga32 161.737(12) . . ?
Ga48 Ga20 Ga32 111.03(4) . . ?
Ga33 Ga20 Ga32 55.83(2) . . ?
Ga98 Ga20 Ga32 102.1(6) . . ?
Ga24 Ga20 Ga1C 83.60(11) . . ?
Ga49 Ga20 Ga1C 107.54(10) . . ?
Ga21 Ga20 Ga1C 66.30(17) . . ?
Ga26 Ga20 Ga1C 45.57(11) . . ?
Ga25 Ga20 Ga1C 68.32(17) . . ?
Ga48 Ga20 Ga1C 119.40(16) . . ?
Ga33 Ga20 Ga1C 141.97(10) . . ?
Ga98 Ga20 Ga1C 51.7(9) . . ?
Ga32 Ga20 Ga1C 126.70(17) . . ?
Ga22 Ga21 Ga26 130.05(4) . . ?
Ga22 Ga21 Ga20 108.14(3) . . ?
Ga26 Ga21 Ga20 60.58(2) . . ?
Ga22 Ga21 Ga41 97.32(2) . . ?
Ga26 Ga21 Ga41 105.32(2) . . ?
Ga20 Ga21 Ga41 154.305(10) . . ?
Ga22 Ga21 Ga98 136.4(10) . . ?
Ga26 Ga21 Ga98 6.5(10) . . ?
Ga20 Ga21 Ga98 62.3(3) . . ?
Ga41 Ga21 Ga98 101.3(6) . . ?
Ga22 Ga21 Ga40 157.175(9) . . ?
Ga26 Ga21 Ga40 62.08(3) . . ?
Ga20 Ga21 Ga40 94.68(3) . . ?
Ga41 Ga21 Ga40 59.87(2) . . ?
Ga98 Ga21 Ga40 55.6(10) . . ?
Ga22 Ga21 Ga99 60.04(10) . . ?
Ga26 Ga21 Ga99 92.61(15) . . ?
Ga20 Ga21 Ga99 134.8(3) . . ?
Ga41 Ga21 Ga99 62.0(2) . . ?
Ga98 Ga21 Ga99 95.3(4) . . ?
Ga40 Ga21 Ga99 103.98(15) . . ?
Ga22 Ga21 Ga31 60.88(3) . . ?
Ga26 Ga21 Ga31 163.63(2) . . ?
Ga20 Ga21 Ga31 106.09(3) . . ?
Ga41 Ga21 Ga31 83.01(2) . . ?
Ga98 Ga21 Ga31 160.1(7) . . ?
Ga40 Ga21 Ga31 112.95(2) . . ?
Ga99 Ga21 Ga31 103.76(14) . . ?
Ga22 Ga21 Ga32 105.85(3) . . ?
Ga26 Ga21 Ga32 107.91(3) . . ?
Ga20 Ga21 Ga32 61.48(3) . . ?
Ga41 Ga21 Ga32 108.71(2) . . ?
Ga98 Ga21 Ga32 104.9(5) . . ?
Ga40 Ga21 Ga32 84.32(2) . . ?
Ga99 Ga21 Ga32 159.35(16) . . ?
Ga31 Ga21 Ga32 55.75(2) . . ?
Ga22 Ga21 Ga27 60.86(4) . . ?
Ga26 Ga21 Ga27 94.11(4) . . ?
Ga20 Ga21 Ga27 137.81(3) . . ?
Ga41 Ga21 Ga27 59.06(2) . . ?
Ga98 Ga21 Ga27 96.5(4) . . ?
Ga40 Ga21 Ga27 102.33(3) . . ?
Ga99 Ga21 Ga27 3.1(2) . . ?
Ga31 Ga21 Ga27 102.25(4) . . ?
Ga32 Ga21 Ga27 157.43(3) . . ?
Ga22 Ga21 Ga1A 61.61(5) . . ?
Ga26 Ga21 Ga1A 68.85(6) . . ?
Ga20 Ga21 Ga1A 85.69(6) . . ?
Ga41 Ga21 Ga1A 110.18(5) . . ?
Ga98 Ga21 Ga1A 75.0(9) . . ?
Ga40 Ga21 Ga1A 122.45(5) . . ?
Ga99 Ga21 Ga1A 49.5(3) . . ?
Ga31 Ga21 Ga1A 122.13(5) . . ?
Ga32 Ga21 Ga1A 140.31(4) . . ?
Ga27 Ga21 Ga1A 52.60(5) . . ?
Ga22 Ga21 Ga1C 86.95(10) . . ?
Ga26 Ga21 Ga1C 43.96(9) . . ?
Ga20 Ga21 Ga1C 59.95(14) . . ?
Ga41 Ga21 Ga1C 126.65(13) . . ?
Ga98 Ga21 Ga1C 50.5(10) . . ?
Ga40 Ga21 Ga1C 105.50(9) . . ?
Ga99 Ga21 Ga1C 75.4(3) . . ?
Ga31 Ga21 Ga1C 140.27(10) . . ?
Ga32 Ga21 Ga1C 121.14(14) . . ?
Ga27 Ga21 Ga1C 78.27(14) . . ?
Ga1A Ga21 Ga1C 30.36(12) . . ?
Ga21 Ga22 Ga23 106.60(2) . . ?
Ga21 Ga22 Ga43 157.844(11) . . ?
Ga23 Ga22 Ga43 95.554(17) . . ?
Ga21 Ga22 Ga99 61.48(13) . . ?
Ga23 Ga22 Ga99 133.5(3) . . ?
Ga43 Ga22 Ga99 102.98(19) . . ?
Ga21 Ga22 Ga28 129.202(16) . . ?
Ga23 Ga22 Ga28 59.32(4) . . ?
Ga43 Ga22 Ga28 62.88(3) . . ?
Ga99 Ga22 Ga28 92.27(14) . . ?
Ga21 Ga22 Ga42 97.92(3) . . ?
Ga23 Ga22 Ga42 155.406(11) . . ?
Ga43 Ga22 Ga42 59.94(2) . . ?
Ga99 Ga22 Ga42 61.1(3) . . ?
Ga28 Ga22 Ga42 106.04(4) . . ?
Ga21 Ga22 Ga31 61.31(2) . . ?
Ga23 Ga22 Ga31 106.06(3) . . ?
Ga43 Ga22 Ga31 112.95(3) . . ?
Ga99 Ga22 Ga31 105.10(14) . . ?
Ga28 Ga22 Ga31 162.592(11) . . ?
Ga42 Ga22 Ga31 83.88(4) . . ?
Ga21 Ga22 Ga30 105.68(4) . . ?
Ga23 Ga22 Ga30 61.551(18) . . ?
Ga43 Ga22 Ga30 84.67(4) . . ?
Ga99 Ga22 Ga30 160.86(15) . . ?
Ga28 Ga22 Ga30 106.78(4) . . ?
Ga42 Ga22 Ga30 110.27(2) . . ?
Ga31 Ga22 Ga30 55.90(3) . . ?
Ga21 Ga22 Ga27 62.76(5) . . ?
Ga23 Ga22 Ga27 136.62(2) . . ?
Ga43 Ga22 Ga27 100.91(5) . . ?
Ga99 Ga22 Ga27 3.3(3) . . ?
Ga28 Ga22 Ga27 93.56(4) . . ?
Ga42 Ga22 Ga27 57.89(3) . . ?
Ga31 Ga22 Ga27 103.85(4) . . ?
Ga30 Ga22 Ga27 159.10(2) . . ?
Ga21 Ga22 Ga1A 65.10(6) . . ?
Ga23 Ga22 Ga1A 82.88(4) . . ?
Ga43 Ga22 Ga1A 119.07(6) . . ?
Ga99 Ga22 Ga1A 50.9(3) . . ?
Ga28 Ga22 Ga1A 64.78(5) . . ?
Ga42 Ga22 Ga1A 109.83(5) . . ?
Ga31 Ga22 Ga1A 126.02(6) . . ?
Ga30 Ga22 Ga1A 139.75(4) . . ?
Ga27 Ga22 Ga1A 54.04(4) . . ?
Ga21 Ga22 Ga1B 69.93(11) . . ?
Ga23 Ga22 Ga1B 81.31(6) . . ?
Ga43 Ga22 Ga1B 114.56(11) . . ?
Ga99 Ga22 Ga1B 52.2(3) . . ?
Ga28 Ga22 Ga1B 60.05(11) . . ?
Ga42 Ga22 Ga1B 109.55(6) . . ?
Ga31 Ga22 Ga1B 130.83(11) . . ?
Ga30 Ga22 Ga1B 140.16(5) . . ?
Ga27 Ga22 Ga1B 55.34(7) . . ?
Ga1A Ga22 Ga1B 4.83(10) . . ?
Ga24 Ga23 Ga22 109.492(13) . . ?
Ga24 Ga23 Ga28 130.74(2) . . ?
Ga22 Ga23 Ga28 61.732(15) . . ?
Ga24 Ga23 Ga45 95.220(15) . . ?
Ga22 Ga23 Ga45 155.027(12) . . ?
Ga28 Ga23 Ga45 104.790(17) . . ?
Ga24 Ga23 Ga44 156.016(14) . . ?
Ga22 Ga23 Ga44 94.48(2) . . ?
Ga28 Ga23 Ga44 61.64(3) . . ?
Ga45 Ga23 Ga44 60.805(14) . . ?
Ga24 Ga23 Ga29 59.69(2) . . ?
Ga22 Ga23 Ga29 132.922(16) . . ?
Ga28 Ga23 Ga29 90.15(3) . . ?
Ga45 Ga23 Ga29 63.134(13) . . ?
Ga44 Ga23 Ga29 104.515(17) . . ?
Ga24 Ga23 Ga34 61.71(3) . . ?
Ga22 Ga23 Ga34 106.25(2) . . ?
Ga28 Ga23 Ga34 163.847(15) . . ?
Ga45 Ga23 Ga34 81.930(16) . . ?
Ga44 Ga23 Ga34 111.54(3) . . ?
Ga29 Ga23 Ga34 105.94(2) . . ?
Ga24 Ga23 Ga30 106.63(3) . . ?
Ga22 Ga23 Ga30 61.29(3) . . ?
Ga28 Ga23 Ga30 108.41(3) . . ?
Ga45 Ga23 Ga30 108.943(16) . . ?
Ga44 Ga23 Ga30 83.74(2) . . ?
Ga29 Ga23 Ga30 161.378(15) . . ?
Ga34 Ga23 Ga30 55.47(2) . . ?
Ga20 Ga24 Ga23 107.761(17) . . ?
Ga20 Ga24 Ga47 97.44(2) . . ?
Ga23 Ga24 Ga47 154.544(15) . . ?
Ga20 Ga24 Ga29 132.47(2) . . ?
Ga23 Ga24 Ga29 61.93(3) . . ?
Ga47 Ga24 Ga29 103.34(4) . . ?
Ga20 Ga24 Ga46 156.906(14) . . ?
Ga23 Ga24 Ga46 95.171(13) . . ?
Ga47 Ga24 Ga46 59.513(15) . . ?
Ga29 Ga24 Ga46 61.31(3) . . ?
Ga20 Ga24 Ga25 60.730(16) . . ?
Ga23 Ga24 Ga25 134.83(3) . . ?
Ga47 Ga24 Ga25 61.75(2) . . ?
Ga29 Ga24 Ga25 92.83(3) . . ?
Ga46 Ga24 Ga25 104.692(15) . . ?
Ga20 Ga24 Ga34 105.34(2) . . ?
Ga23 Ga24 Ga34 61.66(4) . . ?
Ga47 Ga24 Ga34 108.66(3) . . ?
Ga29 Ga24 Ga34 107.56(3) . . ?
Ga46 Ga24 Ga34 82.868(17) . . ?
Ga25 Ga24 Ga34 159.316(13) . . ?
Ga20 Ga24 Ga33 60.848(14) . . ?
Ga23 Ga24 Ga33 105.81(4) . . ?
Ga47 Ga24 Ga33 83.10(5) . . ?
Ga29 Ga24 Ga33 162.772(11) . . ?
Ga46 Ga24 Ga33 110.86(3) . . ?
Ga25 Ga24 Ga33 104.23(2) . . ?
Ga34 Ga24 Ga33 55.28(2) . . ?
Ga20 Ga24 Ga1B 73.65(10) . 2_133 ?
Ga23 Ga24 Ga1B 82.69(8) . 2_133 ?
Ga47 Ga24 Ga1B 108.48(5) . 2_133 ?
Ga29 Ga24 Ga1B 59.36(11) . 2_133 ?
Ga46 Ga24 Ga1B 113.01(9) . 2_133 ?
Ga25 Ga24 Ga1B 52.27(7) . 2_133 ?
Ga34 Ga24 Ga1B 142.63(5) . 2_133 ?
Ga33 Ga24 Ga1B 134.25(10) . 2_133 ?
Ga1B Ga25 Ga52 113.50(11) 2_133 2_133 ?
Ga1B Ga25 Ga53 123.00(6) 2_133 2_133 ?
Ga52 Ga25 Ga53 79.107(15) 2_133 2_133 ?
Ga1B Ga25 Ga20 80.58(10) 2_133 . ?
Ga52 Ga25 Ga20 157.344(15) 2_133 . ?
Ga53 Ga25 Ga20 108.884(12) 2_133 . ?
Ga1B Ga25 Ga28 65.47(7) 2_133 2_133 ?
Ga52 Ga25 Ga28 114.617(18) 2_133 2_133 ?
Ga53 Ga25 Ga28 59.38(3) 2_133 2_133 ?
Ga20 Ga25 Ga28 87.06(2) . 2_133 ?
Ga1B Ga25 Ga48 139.65(11) 2_133 . ?
Ga52 Ga25 Ga48 106.75(3) 2_133 . ?
Ga53 Ga25 Ga48 66.76(2) 2_133 . ?
Ga20 Ga25 Ga48 60.38(2) . . ?
Ga28 Ga25 Ga48 100.46(4) 2_133 . ?
Ga1B Ga25 Ga24 69.83(6) 2_133 . ?
Ga52 Ga25 Ga24 108.834(16) 2_133 . ?
Ga53 Ga25 Ga24 161.776(13) 2_133 . ?
Ga20 Ga25 Ga24 57.766(12) . . ?
Ga28 Ga25 Ga24 126.638(15) 2_133 . ?
Ga48 Ga25 Ga24 95.06(3) . . ?
Ga1B Ga25 Ga1A 3.55(11) 2_133 2_133 ?
Ga52 Ga25 Ga1A 110.12(3) 2_133 2_133 ?
Ga53 Ga25 Ga1A 124.15(5) 2_133 2_133 ?
Ga20 Ga25 Ga1A 83.44(4) . 2_133 ?
Ga28 Ga25 Ga1A 67.55(6) 2_133 2_133 ?
Ga48 Ga25 Ga1A 142.92(4) . 2_133 ?
Ga24 Ga25 Ga1A 69.53(5) . 2_133 ?
Ga1B Ga25 Ga47 120.70(7) 2_133 . ?
Ga52 Ga25 Ga47 64.597(18) 2_133 . ?
Ga53 Ga25 Ga47 114.84(3) 2_133 . ?
Ga20 Ga25 Ga47 93.12(2) . . ?
Ga28 Ga25 Ga47 173.785(10) 2_133 . ?
Ga48 Ga25 Ga47 74.33(4) . . ?
Ga24 Ga25 Ga47 58.023(16) . . ?
Ga1A Ga25 Ga47 118.65(6) 2_133 . ?
Ga1B Ga25 Ga99 54.2(3) 2_133 2_133 ?
Ga52 Ga25 Ga99 59.3(3) 2_133 2_133 ?
Ga53 Ga25 Ga99 109.99(12) 2_133 2_133 ?
Ga20 Ga25 Ga99 131.6(2) . 2_133 ?
Ga28 Ga25 Ga99 88.71(17) 2_133 2_133 ?
Ga48 Ga25 Ga99 165.8(3) . 2_133 ?
Ga24 Ga25 Ga99 87.93(12) . 2_133 ?
Ga1A Ga25 Ga99 50.8(3) 2_133 2_133 ?
Ga47 Ga25 Ga99 95.78(18) . 2_133 ?
Ga1B Ga25 Ga27 57.52(11) 2_133 2_133 ?
Ga52 Ga25 Ga27 55.98(4) 2_133 2_133 ?
Ga53 Ga25 Ga27 108.67(3) 2_133 2_133 ?
Ga20 Ga25 Ga27 134.46(3) . 2_133 ?
Ga28 Ga25 Ga27 90.55(5) 2_133 2_133 ?
Ga48 Ga25 Ga27 162.51(3) . 2_133 ?
Ga24 Ga25 Ga27 89.05(3) . 2_133 ?
Ga1A Ga25 Ga27 54.15(5) 2_133 2_133 ?
Ga47 Ga25 Ga27 93.73(5) . 2_133 ?
Ga99 Ga25 Ga27 3.3(3) 2_133 2_133 ?
Ga1C Ga26 Ga28 61.1(2) . 2_133 ?
Ga1C Ga26 Ga29 69.41(19) . 2_133 ?
Ga28 Ga26 Ga29 91.94(4) 2_133 2_133 ?
Ga1C Ga26 Ga21 77.53(19) . . ?
Ga28 Ga26 Ga21 134.74(5) 2_133 . ?
Ga29 Ga26 Ga21 89.80(3) 2_133 . ?
Ga1C Ga26 Ga54 122.3(2) . 2_133 ?
Ga28 Ga26 Ga54 61.257(18) 2_133 2_133 ?
Ga29 Ga26 Ga54 113.73(3) 2_133 2_133 ?
Ga21 Ga26 Ga54 152.80(5) . 2_133 ?
Ga1C Ga26 Ga20 71.73(17) . . ?
Ga28 Ga26 Ga20 88.52(3) 2_133 . ?
Ga29 Ga26 Ga20 135.02(5) 2_133 . ?
Ga21 Ga26 Ga20 60.123(17) . . ?
Ga54 Ga26 Ga20 105.71(3) 2_133 . ?
Ga1C Ga26 Ga50 128.04(19) . . ?
Ga28 Ga26 Ga50 113.53(3) 2_133 . ?
Ga29 Ga26 Ga50 58.89(2) 2_133 . ?
Ga21 Ga26 Ga50 105.86(3) . . ?
Ga54 Ga26 Ga50 77.49(3) 2_133 . ?
Ga20 Ga26 Ga50 155.20(5) . . ?
Ga1C Ga26 Ga40 136.6(2) . . ?
Ga28 Ga26 Ga40 161.59(4) 2_133 . ?
Ga29 Ga26 Ga40 99.64(4) 2_133 . ?
Ga21 Ga26 Ga40 60.12(2) . . ?
Ga54 Ga26 Ga40 100.75(5) 2_133 . ?
Ga20 Ga26 Ga40 93.23(4) . . ?
Ga50 Ga26 Ga40 62.23(4) . . ?
Ga1C Ga26 Ga49 126.33(18) . . ?
Ga28 Ga26 Ga49 98.72(3) 2_133 . ?
Ga29 Ga26 Ga49 163.98(5) 2_133 . ?
Ga21 Ga26 Ga49 91.11(4) . . ?
Ga54 Ga26 Ga49 62.47(3) 2_133 . ?
Ga20 Ga26 Ga49 57.70(3) . . ?
Ga50 Ga26 Ga49 105.60(5) . . ?
Ga40 Ga26 Ga49 67.22(4) . . ?
Ga1A Ga27 Ga51 117.61(7) . . ?
Ga1A Ga27 Ga52 114.70(7) . . ?
Ga51 Ga27 Ga52 87.02(5) . . ?
Ga1A Ga27 Ga1B 5.19(11) . . ?
Ga51 Ga27 Ga1B 119.55(7) . . ?
Ga52 Ga27 Ga1B 109.64(12) . . ?
Ga1A Ga27 Ga42 122.93(7) . . ?
Ga51 Ga27 Ga42 119.43(4) . . ?
Ga52 Ga27 Ga42 70.26(5) . . ?
Ga1B Ga27 Ga42 120.92(7) . . ?
Ga1A Ga27 Ga41 123.02(9) . . ?
Ga51 Ga27 Ga41 69.02(4) . . ?
Ga52 Ga27 Ga41 122.25(5) . . ?
Ga1B Ga27 Ga41 128.02(13) . . ?
Ga42 Ga27 Ga41 77.39(4) . . ?
Ga1A Ga27 Ga22 65.52(6) . . ?
Ga51 Ga27 Ga22 161.23(5) . . ?
Ga52 Ga27 Ga22 108.89(5) . . ?
Ga1B Ga27 Ga22 65.40(6) . . ?
Ga42 Ga27 Ga22 60.15(3) . . ?
Ga41 Ga27 Ga22 93.50(6) . . ?
Ga1A Ga27 Ga21 67.06(7) . . ?
Ga51 Ga27 Ga21 106.49(5) . . ?
Ga52 Ga27 Ga21 163.99(5) . . ?
Ga1B Ga27 Ga21 71.56(12) . . ?
Ga42 Ga27 Ga21 95.16(5) . . ?
Ga41 Ga27 Ga21 57.86(4) . . ?
Ga22 Ga27 Ga21 56.38(4) . . ?
Ga1A Ga27 Ga29 59.34(6) . 2_133 ?
Ga51 Ga27 Ga29 58.32(3) . 2_133 ?
Ga52 Ga27 Ga29 112.46(5) . 2_133 ?
Ga1B Ga27 Ga29 61.68(7) . 2_133 ?
Ga42 Ga27 Ga29 175.81(4) . 2_133 ?
Ga41 Ga27 Ga29 98.42(5) . 2_133 ?
Ga22 Ga27 Ga29 120.63(5) . 2_133 ?
Ga21 Ga27 Ga29 82.49(4) . 2_133 ?
Ga1A Ga27 Ga25 58.86(7) . 2_133 ?
Ga51 Ga27 Ga25 112.77(6) . 2_133 ?
Ga52 Ga27 Ga25 55.85(4) . 2_133 ?
Ga1B Ga27 Ga25 53.79(12) . 2_133 ?
Ga42 Ga27 Ga25 99.43(5) . 2_133 ?
Ga41 Ga27 Ga25 176.81(5) . 2_133 ?
Ga22 Ga27 Ga25 85.02(5) . 2_133 ?
Ga21 Ga27 Ga25 123.10(5) . 2_133 ?
Ga29 Ga27 Ga25 84.76(4) 2_133 2_133 ?
Ga1C Ga98 Ga40 133.4(7) . . ?
Ga1C Ga98 Ga54 115.2(11) . 2_133 ?
Ga40 Ga98 Ga54 111.2(17) . 2_133 ?
Ga1C Ga98 Ga50 122.3(9) . . ?
Ga40 Ga98 Ga50 67.9(9) . . ?
Ga54 Ga98 Ga50 82.8(9) 2_133 . ?
Ga1C Ga98 Ga49 121.2(9) . . ?
Ga40 Ga98 Ga49 73.4(10) . . ?
Ga54 Ga98 Ga49 66.5(6) 2_133 . ?
Ga50 Ga98 Ga49 116.2(18) . . ?
Ga1C Ga98 Ga21 71.9(9) . . ?
Ga40 Ga98 Ga21 62.6(3) . . ?
Ga54 Ga98 Ga21 160.4(8) 2_133 . ?
Ga50 Ga98 Ga21 109.5(5) . . ?
Ga49 Ga98 Ga21 94.0(4) . . ?
Ga1C Ga98 Ga29 63.4(9) . 2_133 ?
Ga40 Ga98 Ga29 102.6(4) . 2_133 ?
Ga54 Ga98 Ga29 113.4(3) 2_133 2_133 ?
Ga50 Ga98 Ga29 59.27(14) . 2_133 ?
Ga49 Ga98 Ga29 175.2(17) . 2_133 ?
Ga21 Ga98 Ga29 86.3(7) . 2_133 ?
Ga1C Ga98 Ga20 66.0(9) . . ?
Ga40 Ga98 Ga20 96.6(4) . . ?
Ga54 Ga98 Ga20 106.3(2) 2_133 . ?
Ga50 Ga98 Ga20 164.3(11) . . ?
Ga49 Ga98 Ga20 58.68(14) . . ?
Ga21 Ga98 Ga20 58.4(4) . . ?
Ga29 Ga98 Ga20 125.1(16) 2_133 . ?
Ga1C Ga98 Ga28 55.2(9) . 2_133 ?
Ga40 Ga98 Ga28 170.3(13) . 2_133 ?
Ga54 Ga98 Ga28 60.0(3) 2_133 2_133 ?
Ga50 Ga98 Ga28 112.7(3) . 2_133 ?
Ga49 Ga98 Ga28 98.3(3) . 2_133 ?
Ga21 Ga98 Ga28 124.1(16) . 2_133 ?
Ga29 Ga98 Ga28 85.4(10) 2_133 2_133 ?
Ga20 Ga98 Ga28 83.0(9) . 2_133 ?
Ga1A Ga99 Ga1B 5.53(12) . . ?
Ga1A Ga99 Ga51 120.6(3) . . ?
Ga1B Ga99 Ga51 122.5(3) . . ?
Ga1A Ga99 Ga22 69.2(3) . . ?
Ga1B Ga99 Ga22 69.0(3) . . ?
Ga51 Ga99 Ga22 160.5(2) . . ?
Ga1A Ga99 Ga52 116.9(2) . . ?
Ga1B Ga99 Ga52 111.5(2) . . ?
Ga51 Ga99 Ga52 83.1(3) . . ?
Ga22 Ga99 Ga52 108.29(14) . . ?
Ga1A Ga99 Ga21 71.0(3) . . ?
Ga1B Ga99 Ga21 75.8(4) . . ?
Ga51 Ga99 Ga21 106.73(13) . . ?
Ga22 Ga99 Ga21 58.48(18) . . ?
Ga52 Ga99 Ga21 162.6(2) . . ?
Ga1A Ga99 Ga42 126.3(3) . . ?
Ga1B Ga99 Ga42 123.9(3) . . ?
Ga51 Ga99 Ga42 113.1(5) . . ?
Ga22 Ga99 Ga42 60.12(8) . . ?
Ga52 Ga99 Ga42 67.4(2) . . ?
Ga21 Ga99 Ga42 95.36(12) . . ?
Ga1A Ga99 Ga29 62.3(3) . 2_133 ?
Ga1B Ga99 Ga29 64.8(3) . 2_133 ?
Ga51 Ga99 Ga29 58.36(8) . 2_133 ?
Ga22 Ga99 Ga29 127.0(5) . 2_133 ?
Ga52 Ga99 Ga29 111.63(16) . 2_133 ?
Ga21 Ga99 Ga29 85.7(3) . 2_133 ?
Ga42 Ga99 Ga29 171.2(5) . 2_133 ?
Ga1A Ga99 Ga41 127.2(4) . . ?
Ga1B Ga99 Ga41 132.6(4) . . ?
Ga51 Ga99 Ga41 66.7(2) . . ?
Ga22 Ga99 Ga41 93.84(12) . . ?
Ga52 Ga99 Ga41 115.9(5) . . ?
Ga21 Ga99 Ga41 58.20(9) . . ?
Ga42 Ga99 Ga41 74.7(2) . . ?
Ga29 Ga99 Ga41 98.63(12) 2_133 . ?
Ga1A Ga99 Ga25 61.4(2) . 2_133 ?
Ga1B Ga99 Ga25 56.0(2) . 2_133 ?
Ga51 Ga99 Ga25 111.76(17) . 2_133 ?
Ga22 Ga99 Ga25 87.7(2) . 2_133 ?
Ga52 Ga99 Ga25 55.56(9) . 2_133 ?
Ga21 Ga99 Ga25 129.2(5) . 2_133 ?
Ga42 Ga99 Ga25 98.68(14) . 2_133 ?
Ga29 Ga99 Ga25 87.3(2) 2_133 2_133 ?
Ga41 Ga99 Ga25 171.2(5) . 2_133 ?
Ga1C Ga28 Ga26 49.65(15) 2_133 2_133 ?
Ga1C Ga28 Ga23 74.39(15) 2_133 . ?
Ga26 Ga28 Ga23 89.43(3) 2_133 . ?
Ga1C Ga28 Ga53 131.52(15) 2_133 . ?
Ga26 Ga28 Ga53 114.57(4) 2_133 . ?
Ga23 Ga28 Ga53 152.220(18) . . ?
Ga1C Ga28 Ga25 74.23(16) 2_133 2_133 ?
Ga26 Ga28 Ga25 92.53(2) 2_133 2_133 ?
Ga23 Ga28 Ga25 136.58(2) . 2_133 ?
Ga53 Ga28 Ga25 59.88(3) . 2_133 ?
Ga1C Ga28 Ga54 109.24(15) 2_133 . ?
Ga26 Ga28 Ga54 59.59(3) 2_133 . ?
Ga23 Ga28 Ga54 108.07(3) . . ?
Ga53 Ga28 Ga54 75.56(3) . . ?
Ga25 Ga28 Ga54 110.15(4) 2_133 . ?
Ga1C Ga28 Ga22 87.92(15) 2_133 . ?
Ga26 Ga28 Ga22 134.23(3) 2_133 . ?
Ga23 Ga28 Ga22 58.94(3) . . ?
Ga53 Ga28 Ga22 106.36(4) . . ?
Ga25 Ga28 Ga22 90.72(4) 2_133 . ?
Ga54 Ga28 Ga22 155.671(9) . . ?
Ga1C Ga28 Ga44 125.90(16) 2_133 . ?
Ga26 Ga28 Ga44 99.97(2) 2_133 . ?
Ga23 Ga28 Ga44 59.97(2) . . ?
Ga53 Ga28 Ga44 100.25(3) . . ?
Ga25 Ga28 Ga44 159.790(11) 2_133 . ?
Ga54 Ga28 Ga44 64.26(3) . . ?
Ga22 Ga28 Ga44 91.82(3) . . ?
Ga1C Ga28 Ga43 144.33(14) 2_133 . ?
Ga26 Ga28 Ga43 165.35(2) 2_133 . ?
Ga23 Ga28 Ga43 91.82(2) . . ?
Ga53 Ga28 Ga43 61.38(3) . . ?
Ga25 Ga28 Ga43 96.558(15) 2_133 . ?
Ga54 Ga28 Ga43 106.29(2) . . ?
Ga22 Ga28 Ga43 57.32(3) . . ?
Ga44 Ga28 Ga43 68.296(12) . . ?
Ga1C Ga28 Ga98 54.7(8) 2_133 2_133 ?
Ga26 Ga28 Ga98 5.0(7) 2_133 2_133 ?
Ga23 Ga28 Ga98 91.4(3) . 2_133 ?
Ga53 Ga28 Ga98 111.4(5) . 2_133 ?
Ga25 Ga28 Ga98 94.2(3) 2_133 2_133 ?
Ga54 Ga28 Ga98 54.5(8) . 2_133 ?
Ga22 Ga28 Ga98 138.8(7) . 2_133 ?
Ga44 Ga28 Ga98 97.0(5) . 2_133 ?
Ga43 Ga28 Ga98 160.5(8) . 2_133 ?
Ga1C Ga28 Ga1B 34.09(17) 2_133 . ?
Ga26 Ga28 Ga1B 81.66(8) 2_133 . ?
Ga23 Ga28 Ga1B 83.01(9) . . ?
Ga53 Ga28 Ga1B 112.91(6) . . ?
Ga25 Ga28 Ga1B 54.53(8) 2_133 . ?
Ga54 Ga28 Ga1B 138.84(9) . . ?
Ga22 Ga28 Ga1B 63.71(10) . . ?
Ga44 Ga28 Ga1B 142.82(9) . . ?
Ga43 Ga28 Ga1B 112.98(8) . . ?
Ga98 Ga28 Ga1B 86.5(7) 2_133 . ?
Ga1C Ga28 Ga1A 35.59(15) 2_133 . ?
Ga26 Ga28 Ga1A 83.92(4) 2_133 . ?
Ga23 Ga28 Ga1A 80.54(5) . . ?
Ga53 Ga28 Ga1A 114.24(4) . . ?
Ga25 Ga28 Ga1A 56.63(5) 2_133 . ?
Ga54 Ga28 Ga1A 141.75(3) . . ?
Ga22 Ga28 Ga1A 60.52(3) . . ?
Ga44 Ga28 Ga1A 140.12(5) . . ?
Ga43 Ga28 Ga1A 110.68(3) . . ?
Ga98 Ga28 Ga1A 88.8(7) 2_133 . ?
Ga1B Ga28 Ga1A 3.33(11) . . ?
Ga50 Ga29 Ga26 61.93(4) 2_133 2_133 ?
Ga50 Ga29 Ga24 155.217(11) 2_133 . ?
Ga26 Ga29 Ga24 131.87(4) 2_133 . ?
Ga50 Ga29 Ga51 73.35(3) 2_133 2_133 ?
Ga26 Ga29 Ga51 112.80(3) 2_133 2_133 ?
Ga24 Ga29 Ga51 109.82(4) . 2_133 ?
Ga50 Ga29 Ga1A 132.10(6) 2_133 2_133 ?
Ga26 Ga29 Ga1A 73.60(6) 2_133 2_133 ?
Ga24 Ga29 Ga1A 70.87(6) . 2_133 ?
Ga51 Ga29 Ga1A 111.40(4) 2_133 2_133 ?
Ga50 Ga29 Ga23 108.25(2) 2_133 . ?
Ga26 Ga29 Ga23 88.11(3) 2_133 . ?
Ga24 Ga29 Ga23 58.39(2) . . ?
Ga51 Ga29 Ga23 155.427(17) 2_133 . ?
Ga1A Ga29 Ga23 86.12(3) 2_133 . ?
Ga50 Ga29 Ga46 102.92(4) 2_133 . ?
Ga26 Ga29 Ga46 164.00(3) 2_133 . ?
Ga24 Ga29 Ga46 60.19(4) . . ?
Ga51 Ga29 Ga46 63.94(2) 2_133 . ?
Ga1A Ga29 Ga46 122.40(6) 2_133 . ?
Ga23 Ga29 Ga46 92.36(2) . . ?
Ga50 Ga29 Ga1C 108.64(12) 2_133 2_133 ?
Ga26 Ga29 Ga1C 46.88(11) 2_133 2_133 ?
Ga24 Ga29 Ga1C 86.85(13) . 2_133 ?
Ga51 Ga29 Ga1C 134.69(15) 2_133 2_133 ?
Ga1A Ga29 Ga1C 33.56(13) 2_133 2_133 ?
Ga23 Ga29 Ga1C 69.04(16) . 2_133 ?
Ga46 Ga29 Ga1C 147.02(12) . 2_133 ?
Ga50 Ga29 Ga99 110.04(14) 2_133 2_133 ?
Ga26 Ga29 Ga99 91.68(17) 2_133 2_133 ?
Ga24 Ga29 Ga99 91.44(10) . 2_133 ?
Ga51 Ga29 Ga99 59.2(3) 2_133 2_133 ?
Ga1A Ga29 Ga99 52.3(3) 2_133 2_133 ?
Ga23 Ga29 Ga99 136.2(2) . 2_133 ?
Ga46 Ga29 Ga99 98.9(2) . 2_133 ?
Ga1C Ga29 Ga99 79.3(3) 2_133 2_133 ?
Ga50 Ga29 Ga98 56.2(9) 2_133 2_133 ?
Ga26 Ga29 Ga98 5.9(9) 2_133 2_133 ?
Ga24 Ga29 Ga98 137.7(9) . 2_133 ?
Ga51 Ga29 Ga98 108.3(7) 2_133 2_133 ?
Ga1A Ga29 Ga98 78.7(8) 2_133 2_133 ?
Ga23 Ga29 Ga98 91.5(5) . 2_133 ?
Ga46 Ga29 Ga98 158.8(8) . 2_133 ?
Ga1C Ga29 Ga98 52.8(9) 2_133 2_133 ?
Ga99 Ga29 Ga98 92.5(3) 2_133 2_133 ?
Ga50 Ga29 Ga45 64.99(3) 2_133 . ?
Ga26 Ga29 Ga45 99.02(3) 2_133 . ?
Ga24 Ga29 Ga45 90.88(3) . . ?
Ga51 Ga29 Ga45 104.583(17) 2_133 . ?
Ga1A Ga29 Ga45 143.34(3) 2_133 . ?
Ga23 Ga29 Ga45 57.454(13) . . ?
Ga46 Ga29 Ga45 68.11(2) . . ?
Ga1C Ga29 Ga45 117.36(15) 2_133 . ?
Ga99 Ga29 Ga45 163.3(3) 2_133 . ?
Ga98 Ga29 Ga45 96.8(4) 2_133 . ?
Ga50 Ga29 Ga1B 136.50(12) 2_133 2_133 ?
Ga26 Ga29 Ga1B 77.75(10) 2_133 2_133 ?
Ga24 Ga29 Ga1B 66.58(11) . 2_133 ?
Ga51 Ga29 Ga1B 111.43(5) 2_133 2_133 ?
Ga1A Ga29 Ga1B 4.41(11) 2_133 2_133 ?
Ga23 Ga29 Ga1B 84.70(6) . 2_133 ?
Ga46 Ga29 Ga1B 118.23(11) . 2_133 ?
Ga1C Ga29 Ga1B 36.41(14) 2_133 2_133 ?
Ga99 Ga29 Ga1B 52.7(3) 2_133 2_133 ?
Ga98 Ga29 Ga1B 82.9(8) 2_133 2_133 ?
Ga45 Ga29 Ga1B 142.15(6) . 2_133 ?
Ga4 Ga30 Ga31 124.204(14) . . ?
Ga4 Ga30 Ga34 126.23(3) . . ?
Ga31 Ga30 Ga34 108.34(2) . . ?
Ga4 Ga30 Ga60 151.448(17) . . ?
Ga31 Ga30 Ga60 62.972(17) . . ?
Ga34 Ga30 Ga60 62.46(3) . . ?
Ga4 Ga30 Ga22 88.95(4) . . ?
Ga31 Ga30 Ga22 61.41(2) . . ?
Ga34 Ga30 Ga22 108.30(3) . . ?
Ga60 Ga30 Ga22 115.33(4) . . ?
Ga4 Ga30 Ga23 90.37(3) . . ?
Ga31 Ga30 Ga23 106.932(13) . . ?
Ga34 Ga30 Ga23 62.14(4) . . ?
Ga60 Ga30 Ga23 114.94(3) . . ?
Ga22 Ga30 Ga23 57.15(2) . . ?
Ga5 Ga31 Ga32 125.099(19) . . ?
Ga5 Ga31 Ga30 126.92(3) . . ?
Ga32 Ga31 Ga30 107.317(16) . . ?
Ga5 Ga31 Ga22 90.82(4) . . ?
Ga32 Ga31 Ga22 108.70(4) . . ?
Ga30 Ga31 Ga22 62.693(17) . . ?
Ga5 Ga31 Ga21 90.52(2) . . ?
Ga32 Ga31 Ga21 62.36(4) . . ?
Ga30 Ga31 Ga21 108.290(18) . . ?
Ga22 Ga31 Ga21 57.81(2) . . ?
Ga5 Ga31 Ga60 150.344(13) . . ?
Ga32 Ga31 Ga60 61.90(3) . . ?
Ga30 Ga31 Ga60 61.50(3) . . ?
Ga22 Ga31 Ga60 115.17(4) . . ?
Ga21 Ga31 Ga60 114.86(2) . . ?
Ga1 Ga32 Ga31 125.379(17) . . ?
Ga1 Ga32 Ga33 124.78(2) . . ?
Ga31 Ga32 Ga33 108.971(15) . . ?
Ga1 Ga32 Ga21 90.54(2) . . ?
Ga31 Ga32 Ga21 61.90(3) . . ?
Ga33 Ga32 Ga21 108.35(2) . . ?
Ga1 Ga32 Ga60 150.469(18) . . ?
Ga31 Ga32 Ga60 62.85(3) . . ?
Ga33 Ga32 Ga60 62.592(15) . . ?
Ga21 Ga32 Ga60 115.26(2) . . ?
Ga1 Ga32 Ga20 90.827(14) . . ?
Ga31 Ga32 Ga20 108.04(3) . . ?
Ga33 Ga32 Ga20 61.48(2) . . ?
Ga21 Ga32 Ga20 57.78(2) . . ?
Ga60 Ga32 Ga20 114.541(14) . . ?
Ga2 Ga33 Ga34 124.20(2) . . ?
Ga2 Ga33 Ga32 127.485(12) . . ?
Ga34 Ga33 Ga32 107.10(2) . . ?
Ga2 Ga33 Ga20 90.14(3) . . ?
Ga34 Ga33 Ga20 107.11(4) . . ?
Ga32 Ga33 Ga20 62.689(19) . . ?
Ga2 Ga33 Ga60 152.184(18) . . ?
Ga34 Ga33 Ga60 61.960(19) . . ?
Ga32 Ga33 Ga60 61.802(12) . . ?
Ga20 Ga33 Ga60 114.886(19) . . ?
Ga2 Ga33 Ga24 89.14(4) . . ?
Ga34 Ga33 Ga24 61.85(2) . . ?
Ga32 Ga33 Ga24 107.26(4) . . ?
Ga20 Ga33 Ga24 56.45(3) . . ?
Ga60 Ga33 Ga24 114.28(3) . . ?
Ga3 Ga34 Ga30 124.88(2) . . ?
Ga3 Ga34 Ga33 126.357(14) . . ?
Ga30 Ga34 Ga33 108.26(3) . . ?
Ga3 Ga34 Ga60 149.090(16) . . ?
Ga30 Ga34 Ga60 61.78(4) . . ?
Ga33 Ga34 Ga60 62.600(13) . . ?
Ga3 Ga34 Ga23 91.757(18) . . ?
Ga30 Ga34 Ga23 62.39(3) . . ?
Ga33 Ga34 Ga23 107.87(3) . . ?
Ga60 Ga34 Ga23 114.58(2) . . ?
Ga3 Ga34 Ga24 91.881(19) . . ?
Ga30 Ga34 Ga24 108.12(3) . . ?
Ga33 Ga34 Ga24 62.87(3) . . ?
Ga60 Ga34 Ga24 115.65(2) . . ?
Ga23 Ga34 Ga24 56.63(2) . . ?
Ga98 Ga40 Ga1 103.05(17) . . ?
Ga98 Ga40 Ga6 106.05(15) . . ?
Ga1 Ga40 Ga6 150.419(19) . . ?
Ga98 Ga40 Ga41 105.6(7) . . ?
Ga1 Ga40 Ga41 118.28(3) . . ?
Ga6 Ga40 Ga41 58.12(2) . . ?
Ga98 Ga40 Ga21 61.8(7) . . ?
Ga1 Ga40 Ga21 90.30(3) . . ?
Ga6 Ga40 Ga21 108.02(3) . . ?
Ga41 Ga40 Ga21 59.472(18) . . ?
Ga98 Ga40 Ga26 4.1(7) . . ?
Ga1 Ga40 Ga26 103.70(3) . . ?
Ga6 Ga40 Ga26 105.71(4) . . ?
Ga41 Ga40 Ga26 101.85(3) . . ?
Ga21 Ga40 Ga26 57.799(19) . . ?
Ga98 Ga40 Ga50 56.5(3) . . ?
Ga1 Ga40 Ga50 144.98(2) . . ?
Ga6 Ga40 Ga50 55.37(3) . . ?
Ga41 Ga40 Ga50 95.73(4) . . ?
Ga21 Ga40 Ga50 101.06(2) . . ?
Ga26 Ga40 Ga50 58.11(2) . . ?
Ga5 Ga41 Ga6 154.474(11) . . ?
Ga5 Ga41 Ga21 91.785(18) . . ?
Ga6 Ga41 Ga21 111.085(16) . . ?
Ga5 Ga41 Ga40 127.91(3) . . ?
Ga6 Ga41 Ga40 60.65(2) . . ?
Ga21 Ga41 Ga40 60.654(12) . . ?
Ga5 Ga41 Ga27 97.11(4) . . ?
Ga6 Ga41 Ga27 103.20(4) . . ?
Ga21 Ga41 Ga27 63.08(5) . . ?
Ga40 Ga41 Ga27 105.80(4) . . ?
Ga5 Ga41 Ga99 97.73(9) . . ?
Ga6 Ga41 Ga99 103.46(8) . . ?
Ga21 Ga41 Ga99 59.8(3) . . ?
Ga40 Ga41 Ga99 102.9(2) . . ?
Ga27 Ga41 Ga99 3.4(3) . . ?
Ga5 Ga41 Ga51 136.48(2) . . ?
Ga6 Ga41 Ga51 53.043(14) . . ?
Ga21 Ga41 Ga51 99.26(3) . . ?
Ga40 Ga41 Ga51 93.50(4) . . ?
Ga27 Ga41 Ga51 53.51(4) . . ?
Ga99 Ga41 Ga51 54.98(14) . . ?
Ga5 Ga42 Ga7 158.358(16) . . ?
Ga5 Ga42 Ga27 97.33(4) . . ?
Ga7 Ga42 Ga27 101.86(4) . . ?
Ga5 Ga42 Ga43 125.582(18) . . ?
Ga7 Ga42 Ga43 59.336(16) . . ?
Ga27 Ga42 Ga43 102.92(3) . . ?
Ga5 Ga42 Ga22 89.78(4) . . ?
Ga7 Ga42 Ga22 108.00(3) . . ?
Ga27 Ga42 Ga22 61.96(3) . . ?
Ga43 Ga42 Ga22 58.63(2) . . ?
Ga5 Ga42 Ga99 97.45(9) . . ?
Ga7 Ga42 Ga99 102.28(9) . . ?
Ga27 Ga42 Ga99 3.2(2) . . ?
Ga43 Ga42 Ga99 100.3(2) . . ?
Ga22 Ga42 Ga99 58.8(2) . . ?
Ga4 Ga43 Ga7 151.005(16) . . ?
Ga4 Ga43 Ga22 91.01(4) . . ?
Ga7 Ga43 Ga22 110.66(3) . . ?
Ga4 Ga43 Ga42 120.96(3) . . ?
Ga7 Ga43 Ga42 59.77(3) . . ?
Ga22 Ga43 Ga42 61.430(11) . . ?
Ga4 Ga43 Ga53 137.49(2) . . ?
Ga7 Ga43 Ga53 56.81(4) . . ?
Ga22 Ga43 Ga53 104.71(4) . . ?
Ga42 Ga43 Ga53 101.043(16) . . ?
Ga4 Ga43 Ga28 102.477(17) . . ?
Ga7 Ga43 Ga28 105.03(2) . . ?
Ga22 Ga43 Ga28 59.80(2) . . ?
Ga42 Ga43 Ga28 104.874(15) . . ?
Ga53 Ga43 Ga28 56.85(3) . . ?
Ga4 Ga44 Ga8 153.341(11) . . ?
Ga4 Ga44 Ga23 90.61(2) . . ?
Ga8 Ga44 Ga23 107.018(14) . . ?
Ga4 Ga44 Ga45 120.28(4) . . ?
Ga8 Ga44 Ga45 58.22(3) . . ?
Ga23 Ga44 Ga45 58.85(2) . . ?
Ga4 Ga44 Ga28 103.07(2) . . ?
Ga8 Ga44 Ga28 103.21(2) . . ?
Ga23 Ga44 Ga28 58.39(3) . . ?
Ga45 Ga44 Ga28 101.01(2) . . ?
Ga4 Ga44 Ga54 142.389(15) . . ?
Ga8 Ga44 Ga54 54.520(15) . . ?
Ga23 Ga44 Ga54 101.50(3) . . ?
Ga45 Ga44 Ga54 96.08(4) . . ?
Ga28 Ga44 Ga54 57.131(19) . . ?
Ga3 Ga45 Ga8 152.63(2) . . ?
Ga3 Ga45 Ga23 93.489(18) . . ?
Ga8 Ga45 Ga23 109.30(2) . . ?
Ga3 Ga45 Ga44 125.55(3) . . ?
Ga8 Ga45 Ga44 59.51(3) . . ?
Ga23 Ga45 Ga44 60.340(18) . . ?
Ga3 Ga45 Ga29 103.23(3) . . ?
Ga8 Ga45 Ga29 101.43(3) . . ?
Ga23 Ga45 Ga29 59.412(15) . . ?
Ga44 Ga45 Ga29 101.58(2) . . ?
Ga3 Ga45 Ga50 136.82(3) . 2_133 ?
Ga8 Ga45 Ga50 54.38(3) . 2_133 ?
Ga23 Ga45 Ga50 101.650(19) . 2_133 ?
Ga44 Ga45 Ga50 96.76(5) . 2_133 ?
Ga29 Ga45 Ga50 54.611(15) . 2_133 ?
Ga3 Ga46 Ga47 120.72(2) . . ?
Ga3 Ga46 Ga9 152.971(17) . . ?
Ga47 Ga46 Ga9 59.076(19) . . ?
Ga3 Ga46 Ga24 91.571(17) . . ?
Ga47 Ga46 Ga24 59.35(2) . . ?
Ga9 Ga46 Ga24 107.628(13) . . ?
Ga3 Ga46 Ga29 104.30(2) . . ?
Ga47 Ga46 Ga29 101.18(4) . . ?
Ga9 Ga46 Ga29 101.97(2) . . ?
Ga24 Ga46 Ga29 58.500(16) . . ?
Ga3 Ga46 Ga51 140.24(2) . 2_133 ?
Ga47 Ga46 Ga51 98.25(2) . 2_133 ?
Ga9 Ga46 Ga51 54.66(3) . 2_133 ?
Ga24 Ga46 Ga51 102.90(2) . 2_133 ?
Ga29 Ga46 Ga51 56.73(3) . 2_133 ?
Ga2 Ga47 Ga9 154.363(15) . . ?
Ga2 Ga47 Ga24 92.15(4) . . ?
Ga9 Ga47 Ga24 110.55(3) . . ?
Ga2 Ga47 Ga46 126.273(17) . . ?
Ga9 Ga47 Ga46 60.905(12) . . ?
Ga24 Ga47 Ga46 61.14(3) . . ?
Ga2 Ga47 Ga25 98.43(4) . . ?
Ga9 Ga47 Ga25 103.08(3) . . ?
Ga24 Ga47 Ga25 60.23(2) . . ?
Ga46 Ga47 Ga25 104.76(4) . . ?
Ga2 Ga47 Ga52 132.29(2) . 2_133 ?
Ga9 Ga47 Ga52 55.408(18) . 2_133 ?
Ga24 Ga47 Ga52 103.23(4) . 2_133 ?
Ga46 Ga47 Ga52 100.29(3) . 2_133 ?
Ga25 Ga47 Ga52 55.25(2) . 2_133 ?
Ga2 Ga48 Ga10 156.251(17) . . ?
Ga2 Ga48 Ga49 123.008(18) . . ?
Ga10 Ga48 Ga49 59.602(14) . . ?
Ga2 Ga48 Ga25 98.54(4) . . ?
Ga10 Ga48 Ga25 103.88(3) . . ?
Ga49 Ga48 Ga25 102.19(4) . . ?
Ga2 Ga48 Ga20 89.63(3) . . ?
Ga10 Ga48 Ga20 108.41(2) . . ?
Ga49 Ga48 Ga20 58.826(11) . . ?
Ga25 Ga48 Ga20 59.49(3) . . ?
Ga2 Ga48 Ga53 138.994(16) . 2_133 ?
Ga10 Ga48 Ga53 54.390(10) . 2_133 ?
Ga49 Ga48 Ga53 95.48(3) . 2_133 ?
Ga25 Ga48 Ga53 55.98(3) . 2_133 ?
Ga20 Ga48 Ga53 100.35(4) . 2_133 ?
Ga1 Ga49 Ga10 152.062(19) . . ?
Ga1 Ga49 Ga98 100.3(4) . . ?
Ga10 Ga49 Ga98 104.8(3) . . ?
Ga1 Ga49 Ga20 92.997(17) . . ?
Ga10 Ga49 Ga20 109.21(2) . . ?
Ga98 Ga49 Ga20 62.8(8) . . ?
Ga1 Ga49 Ga48 124.76(2) . . ?
Ga10 Ga49 Ga48 58.441(11) . . ?
Ga98 Ga49 Ga48 107.0(9) . . ?
Ga20 Ga49 Ga48 60.95(2) . . ?
Ga1 Ga49 Ga26 102.71(3) . . ?
Ga10 Ga49 Ga26 103.36(3) . . ?
Ga98 Ga49 Ga26 5.3(9) . . ?
Ga20 Ga49 Ga26 58.27(3) . . ?
Ga48 Ga49 Ga26 101.85(3) . . ?
Ga1 Ga49 Ga54 138.369(15) . 2_133 ?
Ga10 Ga49 Ga54 55.13(3) . 2_133 ?
Ga98 Ga49 Ga54 54.8(2) . 2_133 ?
Ga20 Ga49 Ga54 100.91(3) . 2_133 ?
Ga48 Ga49 Ga54 95.98(2) . 2_133 ?
Ga26 Ga49 Ga54 55.71(3) . 2_133 ?
Ga8 Ga50 Ga98 95.11(18) 2_133 . ?
Ga8 Ga50 Ga6 148.524(10) 2_133 . ?
Ga98 Ga50 Ga6 108.6(3) . . ?
Ga8 Ga50 Ga29 108.03(2) 2_133 2_133 ?
Ga98 Ga50 Ga29 64.6(9) . 2_133 ?
Ga6 Ga50 Ga29 100.85(2) . 2_133 ?
Ga8 Ga50 Ga26 95.356(16) 2_133 . ?
Ga98 Ga50 Ga26 5.6(9) . . ?
Ga6 Ga50 Ga26 110.30(2) . . ?
Ga29 Ga50 Ga26 59.17(5) 2_133 . ?
Ga8 Ga50 Ga40 126.49(3) 2_133 . ?
Ga98 Ga50 Ga40 55.6(6) . . ?
Ga6 Ga50 Ga40 59.188(19) . . ?
Ga29 Ga50 Ga40 98.06(3) 2_133 . ?
Ga26 Ga50 Ga40 59.65(3) . . ?
Ga8 Ga50 Ga45 56.23(3) 2_133 2_133 ?
Ga98 Ga50 Ga45 99.1(7) . 2_133 ?
Ga6 Ga50 Ga45 135.27(3) . 2_133 ?
Ga29 Ga50 Ga45 60.40(2) 2_133 2_133 ?
Ga26 Ga50 Ga45 94.53(4) . 2_133 ?
Ga40 Ga50 Ga45 153.567(15) . 2_133 ?
Ga6 Ga51 Ga9 149.35(2) . 2_133 ?
Ga6 Ga51 Ga27 109.08(5) . . ?
Ga9 Ga51 Ga27 91.73(4) 2_133 . ?
Ga6 Ga51 Ga29 101.18(3) . 2_133 ?
Ga9 Ga51 Ga29 107.95(2) 2_133 2_133 ?
Ga27 Ga51 Ga29 65.68(3) . 2_133 ?
Ga6 Ga51 Ga99 108.64(10) . . ?
Ga9 Ga51 Ga99 93.38(15) 2_133 . ?
Ga27 Ga51 Ga99 3.3(2) . . ?
Ga29 Ga51 Ga99 62.4(2) 2_133 . ?
Ga6 Ga51 Ga46 134.18(2) . 2_133 ?
Ga9 Ga51 Ga46 59.25(3) 2_133 2_133 ?
Ga27 Ga51 Ga46 99.67(3) . 2_133 ?
Ga29 Ga51 Ga46 59.34(3) 2_133 2_133 ?
Ga99 Ga51 Ga46 98.06(15) . 2_133 ?
Ga6 Ga51 Ga41 55.36(3) . . ?
Ga9 Ga51 Ga41 128.62(3) 2_133 . ?
Ga27 Ga51 Ga41 57.47(3) . . ?
Ga29 Ga51 Ga41 95.85(3) 2_133 . ?
Ga99 Ga51 Ga41 58.31(11) . . ?
Ga46 Ga51 Ga41 153.147(16) 2_133 . ?
Ga7 Ga52 Ga9 151.604(10) . 2_133 ?
Ga7 Ga52 Ga25 98.287(16) . 2_133 ?
Ga9 Ga52 Ga25 109.194(15) 2_133 2_133 ?
Ga7 Ga52 Ga27 106.54(4) . . ?
Ga9 Ga52 Ga27 90.61(4) 2_133 . ?
Ga25 Ga52 Ga27 68.16(3) 2_133 . ?
Ga7 Ga52 Ga99 106.41(8) . . ?
Ga9 Ga52 Ga99 91.89(13) 2_133 . ?
Ga25 Ga52 Ga99 65.1(2) 2_133 . ?
Ga27 Ga52 Ga99 3.0(2) . . ?
Ga7 Ga52 Ga47 137.930(13) . 2_133 ?
Ga9 Ga52 Ga47 57.601(13) 2_133 2_133 ?
Ga25 Ga52 Ga47 60.15(2) 2_133 2_133 ?
Ga27 Ga52 Ga47 98.22(5) . 2_133 ?
Ga99 Ga52 Ga47 96.60(15) . 2_133 ?
Ga10 Ga53 Ga7 149.439(18) 2_133 . ?
Ga10 Ga53 Ga28 98.73(4) 2_133 . ?
Ga7 Ga53 Ga28 110.78(3) . . ?
Ga10 Ga53 Ga25 106.19(2) 2_133 2_133 ?
Ga7 Ga53 Ga25 95.342(13) . 2_133 ?
Ga28 Ga53 Ga25 60.74(2) . 2_133 ?
Ga10 Ga53 Ga43 136.34(2) 2_133 . ?
Ga7 Ga53 Ga43 58.725(19) . . ?
Ga28 Ga53 Ga43 61.76(4) . . ?
Ga25 Ga53 Ga43 97.33(3) 2_133 . ?
Ga10 Ga53 Ga48 55.71(2) 2_133 2_133 ?
Ga7 Ga53 Ga48 126.229(18) . 2_133 ?
Ga28 Ga53 Ga48 95.21(4) . 2_133 ?
Ga25 Ga53 Ga48 57.26(2) 2_133 2_133 ?
Ga43 Ga53 Ga48 153.171(15) . 2_133 ?
Ga98 Ga54 Ga8 95.4(3) 2_133 . ?
Ga98 Ga54 Ga10 111.32(15) 2_133 2_133 ?
Ga8 Ga54 Ga10 149.109(16) . 2_133 ?
Ga98 Ga54 Ga26 6.3(10) 2_133 2_133 ?
Ga8 Ga54 Ga26 96.96(3) . 2_133 ?
Ga10 Ga54 Ga26 111.31(3) 2_133 2_133 ?
Ga98 Ga54 Ga28 65.4(10) 2_133 . ?
Ga8 Ga54 Ga28 107.10(4) . . ?
Ga10 Ga54 Ga28 98.23(4) 2_133 . ?
Ga26 Ga54 Ga28 59.15(4) 2_133 . ?
Ga98 Ga54 Ga49 58.8(5) 2_133 2_133 ?
Ga8 Ga54 Ga49 132.91(2) . 2_133 ?
Ga10 Ga54 Ga49 58.26(3) 2_133 2_133 ?
Ga26 Ga54 Ga49 61.83(4) 2_133 2_133 ?
Ga28 Ga54 Ga49 97.00(3) . 2_133 ?
Ga98 Ga54 Ga44 100.3(7) 2_133 . ?
Ga8 Ga54 Ga44 57.63(3) . . ?
Ga10 Ga54 Ga44 127.87(4) 2_133 . ?
Ga26 Ga54 Ga44 95.94(4) 2_133 . ?
Ga28 Ga54 Ga44 58.61(2) . . ?
Ga49 Ga54 Ga44 154.357(16) 2_133 . ?
Ga30 Ga60 Ga32 97.69(3) . . ?
Ga30 Ga60 Ga34 55.761(16) . . ?
Ga32 Ga60 Ga34 97.50(2) . . ?
Ga30 Ga60 Ga33 98.22(3) . . ?
Ga32 Ga60 Ga33 55.606(11) . . ?
Ga34 Ga60 Ga33 55.44(2) . . ?
Ga30 Ga60 Ga31 55.53(4) . . ?
Ga32 Ga60 Ga31 55.248(19) . . ?
Ga34 Ga60 Ga31 97.72(4) . . ?
Ga33 Ga60 Ga31 97.892(18) . . ?
N1 Si1 C1B 112.65(12) . . ?
N1 Si1 C1A 113.74(13) . . ?
C1B Si1 C1A 106.2(2) . . ?
N1 Si1 C1C 111.07(12) . . ?
C1B Si1 C1C 107.09(19) . . ?
C1A Si1 C1C 105.57(18) . . ?
N1 Si2 C2A 113.11(13) . . ?
N1 Si2 C2C 112.34(9) . . ?
C2A Si2 C2C 105.40(16) . . ?
N1 Si2 C2B 110.80(14) . . ?
C2A Si2 C2B 107.4(2) . . ?
C2C Si2 C2B 107.39(13) . . ?
N2 Si3 C3A 114.9(3) . . ?
N2 Si3 C3D 119.0(3) . . ?
C3A Si3 C3D 81.2(5) . . ?
N2 Si3 C3C 112.42(11) . . ?
C3A Si3 C3C 116.9(4) . . ?
C3D Si3 C3C 109.2(4) . . ?
N2 Si3 C3B 103.4(3) . . ?
C3A Si3 C3B 107.8(4) . . ?
C3D Si3 C3B 26.8(4) . . ?
C3C Si3 C3B 99.2(3) . . ?
N2 Si3 C3E 107.8(2) . . ?
C3A Si3 C3E 25.2(4) . . ?
C3D Si3 C3E 105.3(5) . . ?
C3C Si3 C3E 101.3(3) . . ?
C3B Si3 C3E 132.1(4) . . ?
N2 Si4 C4B 112.20(11) . . ?
N2 Si4 C4E 112.0(4) . . ?
C4B Si4 C4E 103.3(4) . . ?
N2 Si4 C4C 114.4(5) . . ?
C4B Si4 C4C 108.9(7) . . ?
C4E Si4 C4C 8.8(8) . . ?
N2 Si4 C4A 115.6(3) . . ?
C4B Si4 C4A 93.5(4) . . ?
C4E Si4 C4A 117.9(5) . . ?
C4C Si4 C4A 110.2(5) . . ?
N2 Si4 C4D 109.1(3) . . ?
C4B Si4 C4D 112.9(6) . . ?
C4E Si4 C4D 107.2(5) . . ?
C4C Si4 C4D 98.6(7) . . ?
C4A Si4 C4D 19.8(5) . . ?
N3 Si5 C5A 112.59(15) . . ?
N3 Si5 C5C 112.18(9) . . ?
C5A Si5 C5C 105.80(15) . . ?
N3 Si5 C5B 111.62(14) . . ?
C5A Si5 C5B 108.54(18) . . ?
C5C Si5 C5B 105.70(15) . . ?
N3 Si6 C6A 110.82(17) . . ?
N3 Si6 C6C 113.95(10) . . ?
C6A Si6 C6C 106.25(17) . . ?
N3 Si6 C6B 111.23(12) . . ?
C6A Si6 C6B 110.0(3) . . ?
C6C Si6 C6B 104.33(17) . . ?
N4 Si7 C7C 111.84(9) . . ?
N4 Si7 C7B 112.86(13) . . ?
C7C Si7 C7B 106.35(14) . . ?
N4 Si7 C7A 111.58(13) . . ?
C7C Si7 C7A 108.54(17) . . ?
C7B Si7 C7A 105.28(17) . . ?
N4 Si8 C8C 111.48(11) . . ?
N4 Si8 C8B 111.53(9) . . ?
C8C Si8 C8B 107.58(15) . . ?
N4 Si8 C8A 112.23(13) . . ?
C8C Si8 C8A 108.34(14) . . ?
C8B Si8 C8A 105.36(18) . . ?
N5 Si9 C9B 113.08(10) . . ?
N5 Si9 C9C 110.74(12) . . ?
C9B Si9 C9C 105.45(16) . . ?
N5 Si9 C9A 112.41(14) . . ?
C9B Si9 C9A 105.06(17) . . ?
C9C Si9 C9A 109.73(14) . . ?
N5 Si10 C10B 113.40(12) . . ?
N5 Si10 C10C 109.84(12) . . ?
C10B Si10 C10C 107.46(19) . . ?
N5 Si10 C10A 113.29(14) . . ?
C10B Si10 C10A 106.2(2) . . ?
C10C Si10 C10A 106.3(2) . . ?
N6 Si11 C11A 112.41(10) . . ?
N6 Si11 C11C 112.84(12) . . ?
C11A Si11 C11C 106.7(2) . . ?
N6 Si11 C11B 111.58(13) . . ?
C11A Si11 C11B 105.5(2) . . ?
C11C Si11 C11B 107.43(16) . . ?
N6 Si12 C12A 111.42(14) . . ?
N6 Si12 C12B 111.98(13) . . ?
C12A Si12 C12B 107.9(2) . . ?
N6 Si12 C12C 111.71(11) . . ?
C12A Si12 C12C 108.13(19) . . ?
C12B Si12 C12C 105.37(15) . . ?
N7 Si13 C13A 111.85(12) . . ?
N7 Si13 C13C 112.06(12) . . ?
C13A Si13 C13C 107.86(14) . . ?
N7 Si13 C13B 112.25(10) . . ?
C13A Si13 C13B 107.31(16) . . ?
C13C Si13 C13B 105.12(13) . . ?
N7 Si14 C14A 112.17(14) . . ?
N7 Si14 C14B 112.84(10) . . ?
C14A Si14 C14B 107.1(2) . . ?
N7 Si14 C14C 111.33(12) . . ?
C14A Si14 C14C 108.04(16) . . ?
C14B Si14 C14C 105.00(16) . . ?
N8 Si15 C15A 110.45(10) . . ?
N8 Si15 C15C 111.47(9) . . ?
C15A Si15 C15C 108.05(12) . . ?
N8 Si15 C15B 111.58(10) . . ?
C15A Si15 C15B 109.28(12) . . ?
C15C Si15 C15B 105.84(11) . . ?
N8 Si16 C16A 110.80(12) . . ?
N8 Si16 C16B 112.50(8) . . ?
C16A Si16 C16B 107.01(15) . . ?
N8 Si16 C16C 111.80(10) . . ?
C16A Si16 C16C 109.01(13) . . ?
C16B Si16 C16C 105.45(13) . . ?
N9 Si17 C17B 111.07(13) . . ?
N9 Si17 C17A 111.85(13) . . ?
C17B Si17 C17A 107.80(19) . . ?
N9 Si17 C17C 111.64(10) . . ?
C17B Si17 C17C 108.01(15) . . ?
C17A Si17 C17C 106.23(13) . . ?
N9 Si18 C18B 117.8(2) . . ?
N9 Si18 C18A 111.49(19) . . ?
C18B Si18 C18A 103.2(3) . . ?
N9 Si18 C18C 107.5(3) . . ?
C18B Si18 C18C 106.8(2) . . ?
C18A Si18 C18C 109.7(3) . . ?
C18C Si21 N9 120.1(4) . . ?
C18C Si21 C18D 102.0(5) . . ?
N9 Si21 C18D 113.8(4) . . ?
C18C Si21 C18B 104.4(4) . . ?
N9 Si21 C18B 101.4(7) . . ?
C18D Si21 C18B 115.4(7) . . ?
N10 Si19 C19B 111.15(10) . . ?
N10 Si19 C19C 112.75(8) . . ?
C19B Si19 C19C 106.94(12) . . ?
N10 Si19 C19A 111.53(11) . . ?
C19B Si19 C19A 108.45(12) . . ?
C19C Si19 C19A 105.74(11) . . ?
N10 Si20 C20A 111.87(11) . . ?
N10 Si20 C20B 111.63(9) . . ?
C20A Si20 C20B 107.29(15) . . ?
N10 Si20 C20C 112.08(10) . . ?
C20A Si20 C20C 108.55(12) . . ?
C20B Si20 C20C 105.08(12) . . ?
Si2 N1 Si1 124.84(8) . . ?
Si2 N1 Ga1 120.05(8) . . ?
Si1 N1 Ga1 114.94(8) . . ?
Si3 N2 Si4 124.10(9) . . ?
Si3 N2 Ga2 115.69(9) . . ?
Si4 N2 Ga2 120.21(9) . . ?
Si5 N3 Si6 123.85(8) . . ?
Si5 N3 Ga3 120.17(9) . . ?
Si6 N3 Ga3 115.95(9) . . ?
Si8 N4 Si7 124.83(8) . . ?
Si8 N4 Ga4 120.56(9) . . ?
Si7 N4 Ga4 114.40(8) . . ?
Si9 N5 Si10 124.24(8) . . ?
Si9 N5 Ga5 120.44(9) . . ?
Si10 N5 Ga5 115.24(9) . . ?
Si12 N6 Si11 121.04(9) . . ?
Si12 N6 Ga6 118.08(8) . . ?
Si11 N6 Ga6 120.44(9) . . ?
Si14 N7 Si13 120.95(8) . . ?
Si14 N7 Ga7 120.88(9) . . ?
Si13 N7 Ga7 118.10(9) . . ?
Si16 N8 Si15 122.21(8) . . ?
Si16 N8 Ga8 121.03(8) . . ?
Si15 N8 Ga8 116.12(7) . . ?
Si18 N9 Si17 122.32(11) . . ?
Si18 N9 Si21 12.9(3) . . ?
Si17 N9 Si21 122.60(18) . . ?
Si18 N9 Ga9 122.32(11) . . ?
Si17 N9 Ga9 115.33(8) . . ?
Si21 N9 Ga9 119.8(3) . . ?
Si19 N10 Si20 121.70(8) . . ?
Si19 N10 Ga10 120.58(8) . . ?
Si20 N10 Ga10 117.62(9) . . ?
Si21 C18C Si18 8.5(4) . . ?
Si18 C18B Si21 6.09(17) . . ?
O3 Li1 O2 110.1(4) . . ?
O3 Li1 O1 102.6(3) . . ?
O2 Li1 O1 112.1(3) . . ?
O3 Li1 O4 107.8(3) . . ?
O2 Li1 O4 113.9(3) . . ?
O1 Li1 O4 109.6(3) . . ?
O3 Li1 O3A 24.07(19) . . ?
O2 Li1 O3A 91.5(3) . . ?
O1 Li1 O3A 125.1(3) . . ?
O4 Li1 O3A 103.7(3) . . ?
C100 O1 C103 108.8(3) . . ?
C100 O1 Li1 124.6(3) . . ?
C103 O1 Li1 124.7(3) . . ?
C203 O2 C200 110.9(3) . . ?
C203 O2 C213 25.5(3) . . ?
C200 O2 C213 106.8(3) . . ?
C203 O2 C210 97.1(4) . . ?
C200 O2 C210 30.8(4) . . ?
C213 O2 C210 106.5(4) . . ?
C203 O2 Li1 129.6(3) . . ?
C200 O2 Li1 117.6(3) . . ?
C213 O2 Li1 120.3(3) . . ?
C210 O2 Li1 132.1(4) . . ?
C300 O3 C303 110.0(3) . . ?
C300 O3 Li1 125.0(3) . . ?
C303 O3 Li1 123.6(3) . . ?
C310 O3A C313 108.1(5) . . ?
C310 O3A Li1 128.3(4) . . ?
C313 O3A Li1 121.4(5) . . ?
C403 O4 C400 109.3(2) . . ?
C403 O4 Li1 126.9(2) . . ?
C400 O4 Li1 123.7(3) . . ?
O1 C100 C101 100.8(8) . . ?
O1 C100 C111 104.5(6) . . ?
C101 C100 C111 28.7(5) . . ?
C112 C111 C100 109.5(9) . . ?
C111 C112 C103 112.4(6) . . ?
C102 C101 C100 113.0(13) . . ?
C101 C102 C103 105.3(9) . . ?
O1 C103 C102 105.9(5) . . ?
O1 C103 C112 104.4(5) . . ?
C102 C103 C112 27.3(5) . . ?
O2 C200 C201 104.6(3) . . ?
C202 C201 C200 102.6(4) . . ?
C201 C202 C203 103.9(4) . . ?
O2 C203 C202 105.2(3) . . ?
O2 C210 C211 106.7(5) . . ?
C212 C211 C210 103.1(5) . . ?
C213 C212 C211 100.7(5) . . ?
O2 C213 C212 107.5(4) . . ?
O3 C300 C301 104.4(3) . . ?
C300 C301 C302 101.6(3) . . ?
C301 C302 C303 103.9(3) . . ?
O3 C303 C302 105.5(3) . . ?
O3A C310 C311 106.8(6) . . ?
C312 C311 C310 103.5(6) . . ?
C311 C312 C313 101.1(6) . . ?
O3A C313 C312 103.9(6) . . ?
O4 C400 C401 105.6(2) . . ?
C400 C401 C402 102.3(3) . . ?
C401 C402 C403 103.8(2) . . ?
O4 C403 C402 105.6(2) . . ?
Br1 Br1 Li2 81.2(3) 2_344 2_344 ?
Br1 Br1 Li2 59.1(3) 2_344 . ?
Li2 Br1 Li2 140.3(2) 2_344 . ?
O5 Li2 O7 105.6(7) . . ?
O5 Li2 C603 109.9(7) . . ?
O7 Li2 C603 107.7(8) . . ?
O5 Li2 Br1 113.1(8) . 2_344 ?
O7 Li2 Br1 114.8(6) . 2_344 ?
C603 Li2 Br1 105.8(5) . 2_344 ?
O5 Li2 Br1 150.5(9) . . ?
O7 Li2 Br1 84.7(5) . . ?
C603 Li2 Br1 92.4(5) . . ?
Br1 Li2 Br1 39.7(2) 2_344 . ?
C500 O5 C503 113.0(13) . . ?
C500 O5 Li2 117.8(10) . . ?
C503 O5 Li2 128.8(11) . . ?
O5 C500 C501 84.7(16) . . ?
C502 C501 C500 117.5(19) . . ?
C501 C502 C503 109.2(15) . . ?
O5 C503 C502 96.5(13) . . ?
C703 O7 C700 109.1(6) . . ?
C703 O7 Li2 128.9(6) . . ?
C700 O7 Li2 119.9(6) . . ?
C701 C700 O7 107.9(8) . . ?
C700 C701 C702 109.7(10) . . ?
C703 C702 C701 102.1(8) . . ?
O7 C703 C702 106.5(7) . . ?
Br1A Br1A Li2A 98.7(5) 2_344 . ?
O6 Li2A O7A 108.3(8) . . ?
O6 Li2A O5A 108.6(7) . . ?
O7A Li2A O5A 100.0(8) . . ?
O6 Li2A Br1A 105.1(7) . . ?
O7A Li2A Br1A 118.7(7) . . ?
O5A Li2A Br1A 115.7(7) . . ?
O6 Li2A C603 27.7(3) . . ?
O7A Li2A C603 91.3(6) . . ?
O5A Li2A C603 134.6(6) . . ?
Br1A Li2A C603 95.8(6) . . ?
C713 O7A C710 110.4(6) . . ?
C713 O7A Li2A 122.2(8) . . ?
C710 O7A Li2A 123.5(7) . . ?
O7A C710 C711 103.9(6) . . ?
C712 C711 C710 111.4(9) . . ?
C711 C712 C713 108.5(9) . . ?
O7A C713 C712 105.6(7) . . ?
C513 O5A C510 107.1(4) . . ?
C513 O5A Li2A 123.2(6) . . ?
C510 O5A Li2A 121.9(5) . . ?
C511 C510 O5A 107.4(4) . . ?
C510 C511 C512 106.1(5) . . ?
C513 C512 C511 104.7(3) . . ?
O5A C513 C512 108.1(3) . . ?
C603 O6 C600 111.8(6) . . ?
C603 O6 Li2A 113.3(6) . . ?
C600 O6 Li2A 119.9(6) . . ?
O6 C600 C601 103.3(7) . . ?
C600 C601 C602 101.2(6) . . ?
C603 C602 C601 102.5(6) . . ?
O6 C603 C602 106.9(5) . . ?
O6 C603 Li2 113.4(5) . . ?
C602 C603 Li2 119.2(5) . . ?
O6 C603 Li2A 39.0(4) . . ?
C602 C603 Li2A 134.0(6) . . ?
Li2 C603 Li2A 74.7(5) . . ?
C905 C900 C901 116.2(13) . . ?
C905 C900 C906 123.4(16) . . ?
C901 C900 C906 120.5(17) . . ?
C900 C901 C902 123.5(15) . . ?
C903 C902 C901 118.2(12) . . ?
C902 C903 C904 116.6(14) . . ?
C905 C904 C903 116.1(14) . . ?
C900 C905 C904 128.6(13) . . ?

loop_
_geom_bond_atom_site_label_1
_geom_bond_atom_site_label_2
_geom_bond_distance
_geom_bond_site_symmetry_2
_geom_bond_publ_flag
Ga1A Ga1C 1.569(7) . ?
Ga1A Ga1C 1.746(7) 2_133 ?
Ga1A Ga1B 2.3398(9) 2_133 ?
Ga1A Ga1A 2.348(3) 2_133 ?
Ga1A Ga99 2.395(13) . ?
Ga1A Ga27 2.5671(18) . ?
Ga1A Ga29 2.682(2) 2_133 ?
Ga1A Ga25 2.711(3) 2_133 ?
Ga1A Ga22 2.8863(19) . ?
Ga1A Ga21 2.976(2) . ?
Ga1A Ga28 3.000(3) . ?
Ga1B Ga1C 1.586(8) 2_133 ?
Ga1B Ga1C 1.737(8) . ?
Ga1B Ga1A 2.3397(9) 2_133 ?
Ga1B Ga1B 2.358(5) 2_133 ?
Ga1B Ga99 2.471(14) . ?
Ga1B Ga25 2.525(5) 2_133 ?
Ga1B Ga27 2.640(4) . ?
Ga1B Ga29 2.809(4) 2_133 ?
Ga1B Ga28 2.820(4) . ?
Ga1B Ga22 2.918(3) . ?
Ga1B Ga24 2.996(4) 2_133 ?
Ga1C Ga1B 1.586(8) 2_133 ?
Ga1C Ga1A 1.746(7) 2_133 ?
Ga1C Ga26 2.143(5) . ?
Ga1C Ga1C 2.347(9) 2_133 ?
Ga1C Ga98 2.45(5) . ?
Ga1C Ga28 2.462(7) 2_133 ?
Ga1C Ga29 2.749(7) 2_133 ?
Ga1C Ga20 2.850(6) . ?
Ga1C Ga21 3.015(7) . ?
Ga1 N1 1.8759(14) . ?
Ga1 Ga32 2.4734(4) . ?
Ga1 Ga49 2.4908(6) . ?
Ga1 Ga40 2.5281(16) . ?
Ga2 N2 1.8713(18) . ?
Ga2 Ga33 2.4764(6) . ?
Ga2 Ga47 2.4803(9) . ?
Ga2 Ga48 2.5214(6) . ?
Ga3 N3 1.8723(14) . ?
Ga3 Ga34 2.4584(5) . ?
Ga3 Ga45 2.4919(17) . ?
Ga3 Ga46 2.5369(4) . ?
Ga4 N4 1.8664(12) . ?
Ga4 Ga30 2.4637(10) . ?
Ga4 Ga43 2.4890(10) . ?
Ga4 Ga44 2.5268(7) . ?
Ga5 N5 1.8797(14) . ?
Ga5 Ga31 2.4796(5) . ?
Ga5 Ga41 2.4863(4) . ?
Ga5 Ga42 2.5337(13) . ?
Ga6 N6 1.8678(13) . ?
Ga6 Ga51 2.5188(11) . ?
Ga6 Ga50 2.5505(5) . ?
Ga6 Ga41 2.5935(3) . ?
Ga6 Ga40 2.6621(10) . ?
Ga7 N7 1.8677(13) . ?
Ga7 Ga52 2.5201(4) . ?
Ga7 Ga53 2.5752(6) . ?
Ga7 Ga43 2.6300(10) . ?
Ga7 Ga42 2.6418(15) . ?
Ga8 N8 1.8656(12) . ?
Ga8 Ga54 2.5329(8) . ?
Ga8 Ga50 2.5342(4) 2_133 ?
Ga8 Ga45 2.5916(15) . ?
Ga8 Ga44 2.6271(5) . ?
Ga9 N9 1.8718(14) . ?
Ga9 Ga51 2.5342(16) 2_133 ?
Ga9 Ga52 2.5558(4) 2_133 ?
Ga9 Ga47 2.6214(5) . ?
Ga9 Ga46 2.6702(5) . ?
Ga10 N10 1.8679(14) . ?
Ga10 Ga54 2.5353(14) 2_133 ?
Ga10 Ga53 2.5546(6) 2_133 ?
Ga10 Ga48 2.5961(4) . ?
Ga10 Ga49 2.6279(5) . ?
Ga20 Ga24 2.6024(4) . ?
Ga20 Ga49 2.6507(5) . ?
Ga20 Ga21 2.6554(6) . ?
Ga20 Ga26 2.6674(10) . ?
Ga20 Ga25 2.6838(6) . ?
Ga20 Ga48 2.7082(10) . ?
Ga20 Ga33 2.7272(10) . ?
Ga20 Ga98 2.76(2) . ?
Ga20 Ga32 2.7579(7) . ?
Ga21 Ga22 2.6300(7) . ?
Ga21 Ga26 2.6333(6) . ?
Ga21 Ga41 2.6665(4) . ?
Ga21 Ga98 2.678(13) . ?
Ga21 Ga40 2.6983(4) . ?
Ga21 Ga99 2.711(8) . ?
Ga21 Ga31 2.7264(5) . ?
Ga21 Ga32 2.7380(18) . ?
Ga21 Ga27 2.808(2) . ?
Ga22 Ga23 2.6318(4) . ?
Ga22 Ga43 2.6353(9) . ?
Ga22 Ga99 2.673(7) . ?
Ga22 Ga28 2.7058(9) . ?
Ga22 Ga42 2.7107(4) . ?
Ga22 Ga31 2.7151(13) . ?
Ga22 Ga30 2.7477(11) . ?
Ga22 Ga27 2.7585(15) . ?
Ga23 Ga24 2.6076(10) . ?
Ga23 Ga28 2.6423(17) . ?
Ga23 Ga45 2.6456(5) . ?
Ga23 Ga44 2.6862(8) . ?
Ga23 Ga29 2.7018(6) . ?
Ga23 Ga34 2.7483(19) . ?
Ga23 Ga30 2.7544(8) . ?
Ga24 Ga47 2.6424(8) . ?
Ga24 Ga29 2.6435(11) . ?
Ga24 Ga46 2.6901(5) . ?
Ga24 Ga25 2.7039(4) . ?
Ga24 Ga34 2.7494(5) . ?
Ga24 Ga33 2.7751(13) . ?
Ga24 Ga1B 2.996(4) 2_133 ?
Ga25 Ga1B 2.525(5) 2_133 ?
Ga25 Ga52 2.5993(5) 2_133 ?
Ga25 Ga53 2.6619(5) 2_133 ?
Ga25 Ga28 2.6848(8) 2_133 ?
Ga25 Ga48 2.7014(14) . ?
Ga25 Ga1A 2.711(3) 2_133 ?
Ga25 Ga47 2.7440(10) . ?
Ga25 Ga99 2.860(6) 2_133 ?
Ga25 Ga27 2.9153(14) 2_133 ?
Ga26 Ga28 2.6303(11) 2_133 ?
Ga26 Ga29 2.6327(19) 2_133 ?
Ga26 Ga54 2.6425(9) 2_133 ?
Ga26 Ga50 2.7053(10) . ?
Ga26 Ga40 2.7496(14) . ?
Ga26 Ga49 2.819(2) . ?
Ga27 Ga51 2.5754(13) . ?
Ga27 Ga52 2.603(2) . ?
Ga27 Ga42 2.6471(13) . ?
Ga27 Ga41 2.7008(13) . ?
Ga27 Ga29 2.8306(13) 2_133 ?
Ga27 Ga25 2.9151(14) 2_133 ?
Ga98 Ga40 2.51(4) . ?
Ga98 Ga54 2.526(18) 2_133 ?
Ga98 Ga50 2.54(3) . ?
Ga98 Ga49 2.65(2) . ?
Ga98 Ga29 2.76(2) 2_133 ?
Ga98 Ga28 2.82(3) 2_133 ?
Ga99 Ga51 2.667(8) . ?
Ga99 Ga52 2.710(9) . ?
Ga99 Ga42 2.738(8) . ?
Ga99 Ga29 2.753(7) 2_133 ?
Ga99 Ga41 2.771(7) . ?
Ga99 Ga25 2.860(6) 2_133 ?
Ga28 Ga1C 2.462(7) 2_133 ?
Ga28 Ga26 2.6302(11) 2_133 ?
Ga28 Ga53 2.6483(13) . ?
Ga28 Ga25 2.6849(8) 2_133 ?
Ga28 Ga54 2.6863(4) . ?
Ga28 Ga44 2.7302(5) . ?
Ga28 Ga43 2.7866(6) . ?
Ga28 Ga98 2.82(3) 2_133 ?
Ga29 Ga50 2.6251(6) 2_133 ?
Ga29 Ga26 2.6328(19) 2_133 ?
Ga29 Ga51 2.6435(5) 2_133 ?
Ga29 Ga1A 2.681(2) 2_133 ?
Ga29 Ga46 2.7196(16) . ?
Ga29 Ga1C 2.749(7) 2_133 ?
Ga29 Ga99 2.753(7) 2_133 ?
Ga29 Ga98 2.76(2) 2_133 ?
Ga29 Ga45 2.7998(4) . ?
Ga29 Ga1B 2.809(4) 2_133 ?
Ga30 Ga31 2.5606(4) . ?
Ga30 Ga34 2.5608(6) . ?
Ga30 Ga60 2.7295(16) . ?
Ga31 Ga32 2.5547(10) . ?
Ga31 Ga60 2.7667(13) . ?
Ga32 Ga33 2.5681(4) . ?
Ga32 Ga60 2.7428(4) . ?
Ga33 Ga34 2.5628(7) . ?
Ga33 Ga60 2.7628(5) . ?
Ga34 Ga60 2.7467(6) . ?
Ga40 Ga41 2.6775(9) . ?
Ga40 Ga50 2.8192(12) . ?
Ga41 Ga51 2.9909(16) . ?
Ga42 Ga43 2.6714(4) . ?
Ga43 Ga53 2.7766(15) . ?
Ga44 Ga45 2.6985(7) . ?
Ga44 Ga54 2.8809(15) . ?
Ga45 Ga50 2.9182(12) 2_133 ?
Ga46 Ga47 2.6469(7) . ?
Ga46 Ga51 2.8402(12) 2_133 ?
Ga47 Ga52 2.8577(9) 2_133 ?
Ga48 Ga49 2.6890(5) . ?
Ga48 Ga53 2.9509(10) 2_133 ?
Ga49 Ga54 2.8362(10) 2_133 ?
Ga50 Ga8 2.5343(5) 2_133 ?
Ga50 Ga29 2.6250(6) 2_133 ?
Ga50 Ga45 2.9182(12) 2_133 ?
Ga51 Ga9 2.5342(16) 2_133 ?
Ga51 Ga29 2.6435(4) 2_133 ?
Ga51 Ga46 2.8402(12) 2_133 ?
Ga52 Ga9 2.5559(4) 2_133 ?
Ga52 Ga25 2.5991(5) 2_133 ?
Ga52 Ga47 2.8576(9) 2_133 ?
Ga53 Ga10 2.5546(6) 2_133 ?
Ga53 Ga25 2.6620(5) 2_133 ?
Ga53 Ga48 2.9509(11) 2_133 ?
Ga54 Ga98 2.526(18) 2_133 ?
Ga54 Ga10 2.5353(14) 2_133 ?
Ga54 Ga26 2.6424(9) 2_133 ?
Ga54 Ga49 2.8362(11) 2_133 ?
Si1 N1 1.7037(16) . ?
Si1 C1B 1.841(3) . ?
Si1 C1A 1.844(3) . ?
Si1 C1C 1.846(3) . ?
Si2 N1 1.7019(15) . ?
Si2 C2A 1.837(3) . ?
Si2 C2C 1.846(2) . ?
Si2 C2B 1.852(3) . ?
Si3 N2 1.7007(18) . ?
Si3 C3A 1.715(7) . ?
Si3 C3D 1.759(6) . ?
Si3 C3C 1.842(3) . ?
Si3 C3B 1.988(7) . ?
Si3 C3E 1.999(8) . ?
Si4 N2 1.7012(17) . ?
Si4 C4B 1.824(4) . ?
Si4 C4E 1.837(10) . ?
Si4 C4C 1.847(13) . ?
Si4 C4A 1.855(8) . ?
Si4 C4D 1.877(7) . ?
Si5 N3 1.7057(16) . ?
Si5 C5A 1.844(3) . ?
Si5 C5C 1.845(3) . ?
Si5 C5B 1.860(3) . ?
Si6 N3 1.7121(19) . ?
Si6 C6A 1.838(4) . ?
Si6 C6C 1.840(3) . ?
Si6 C6B 1.855(3) . ?
Si7 N4 1.710(2) . ?
Si7 C7C 1.843(3) . ?
Si7 C7B 1.844(2) . ?
Si7 C7A 1.848(3) . ?
Si8 N4 1.7070(18) . ?
Si8 C8C 1.845(2) . ?
Si8 C8B 1.845(3) . ?
Si8 C8A 1.852(3) . ?
Si9 N5 1.6960(16) . ?
Si9 C9B 1.842(3) . ?
Si9 C9C 1.852(3) . ?
Si9 C9A 1.855(3) . ?
Si10 N5 1.7082(17) . ?
Si10 C10B 1.832(4) . ?
Si10 C10C 1.844(3) . ?
Si10 C10A 1.848(3) . ?
Si11 N6 1.7130(18) . ?
Si11 C11A 1.827(3) . ?
Si11 C11C 1.840(3) . ?
Si11 C11B 1.845(3) . ?
Si12 N6 1.7113(18) . ?
Si12 C12A 1.831(4) . ?
Si12 C12B 1.848(3) . ?
Si12 C12C 1.854(3) . ?
Si13 N7 1.7161(19) . ?
Si13 C13A 1.847(3) . ?
Si13 C13C 1.852(2) . ?
Si13 C13B 1.852(3) . ?
Si14 N7 1.7092(16) . ?
Si14 C14A 1.841(3) . ?
Si14 C14B 1.846(3) . ?
Si14 C14C 1.853(3) . ?
Si15 N8 1.7147(15) . ?
Si15 C15A 1.846(3) . ?
Si15 C15C 1.848(2) . ?
Si15 C15B 1.858(2) . ?
Si16 N8 1.7035(14) . ?
Si16 C16A 1.847(3) . ?
Si16 C16B 1.847(2) . ?
Si16 C16C 1.857(2) . ?
Si17 N9 1.7091(16) . ?
Si17 C17B 1.838(3) . ?
Si17 C17A 1.840(3) . ?
Si17 C17C 1.850(3) . ?
Si18 N9 1.702(3) . ?
Si18 C18B 1.769(5) . ?
Si18 C18A 1.814(5) . ?
Si18 C18C 1.948(6) . ?
Si21 C18C 1.666(9) . ?
Si21 N9 1.734(6) . ?
Si21 C18D 1.869(11) . ?
Si21 C18B 2.098(14) . ?
Si19 N10 1.7133(19) . ?
Si19 C19B 1.846(2) . ?
Si19 C19C 1.851(2) . ?
Si19 C19A 1.854(2) . ?
Si20 N10 1.7160(15) . ?
Si20 C20A 1.842(3) . ?
Si20 C20B 1.851(3) . ?
Si20 C20C 1.854(2) . ?
Li1 O3 1.788(7) . ?
Li1 O2 1.888(5) . ?
Li1 O1 1.890(7) . ?
Li1 O4 1.896(6) . ?
Li1 O3A 2.224(9) . ?
O1 C100 1.414(6) . ?
O1 C103 1.430(3) . ?
O2 C203 1.406(5) . ?
O2 C200 1.413(4) . ?
O2 C213 1.437(6) . ?
O2 C210 1.455(6) . ?
O3 C300 1.411(4) . ?
O3 C303 1.422(4) . ?
O3A C310 1.407(8) . ?
O3A C313 1.418(8) . ?
O4 C403 1.414(3) . ?
O4 C400 1.421(3) . ?
C100 C101 1.437(12) . ?
C100 C111 1.499(10) . ?
C111 C112 1.254(15) . ?
C112 C103 1.455(12) . ?
C101 C102 1.364(18) . ?
C102 C103 1.436(11) . ?
C200 C201 1.488(6) . ?
C201 C202 1.466(7) . ?
C202 C203 1.476(7) . ?
C210 C211 1.506(9) . ?
C211 C212 1.501(9) . ?
C212 C213 1.481(8) . ?
C300 C301 1.488(6) . ?
C301 C302 1.504(5) . ?
C302 C303 1.511(5) . ?
C310 C311 1.501(9) . ?
C311 C312 1.469(11) . ?
C312 C313 1.499(12) . ?
C400 C401 1.461(5) . ?
C401 C402 1.475(5) . ?
C402 C403 1.495(4) . ?
Br1 Br1 1.843(3) 2_344 ?
Br1 Li2 2.477(15) 2_344 ?
Br1 Li2 2.853(13) . ?
Li2 O5 1.856(14) . ?
Li2 O7 1.904(14) . ?
Li2 C603 1.962(15) . ?
Li2 Br1 2.477(14) 2_344 ?
O5 C500 1.479(18) . ?
O5 C503 1.487(14) . ?
C500 C501 1.72(3) . ?
C501 C502 0.93(3) . ?
C502 C503 1.58(3) . ?
O7 C703 1.414(9) . ?
O7 C700 1.435(10) . ?
C700 C701 1.320(16) . ?
C701 C702 1.498(16) . ?
C702 C703 1.479(12) . ?
Br1A Br1A 2.373(17) 2_344 ?
Br1A Li2A 2.460(16) . ?
Li2A O6 1.808(15) . ?
Li2A O7A 1.913(16) . ?
Li2A O5A 2.047(17) . ?
Li2A C603 2.638(16) . ?
O7A C713 1.387(10) . ?
O7A C710 1.402(8) . ?
C710 C711 1.419(11) . ?
C711 C712 1.317(13) . ?
C712 C713 1.428(13) . ?
O5A C513 1.371(5) . ?
O5A C510 1.401(5) . ?
C510 C511 1.399(8) . ?
C511 C512 1.457(6) . ?
C512 C513 1.455(7) . ?
O6 C603 1.335(6) . ?
O6 C600 1.437(7) . ?
C600 C601 1.475(13) . ?
C601 C602 1.505(12) . ?
C602 C603 1.489(7) . ?
C900 C905 1.226(18) . ?
C900 C901 1.316(19) . ?
C900 C906 1.324(17) . ?
C901 C902 1.403(15) . ?
C902 C903 1.344(16) . ?
C903 C904 1.44(2) . ?
C904 C905 1.34(3) . ?
